data_4312989
loop_
_publ_author_name
'Robin Polt'
'Brian D. Kelly'
'Brian D. Dangel'
'Udaya Bhaskar Tadikonda'
'Regina E. Ross'
'Arnold M. Raitsimring'
'Andrei V. Astashkin'

_publ_contact_author_address
;
     University of Arizona
     Department of Chemistry
     1306 E. University
     Tucson, AZ 85721-0041
     USA
;
_publ_contact_author_email polt@u.arizona.edu
_publ_contact_author_fax 520-621-8407
_publ_contact_author_name 'Dr. Robin Polt'
_publ_contact_author_phone 520-621-6322
_publ_section_title
;
 Optically Active 4- and 5-Coordinate Transition Metal Complexes of
 Bifurcated Dipeptide Schiff Bases
;
_journal_name_full 'Inorganic Chemistry'
_journal_page_first 566
_journal_page_last 574
_journal_paper_doi 10.1021/ic025996o
_journal_volume 42
_journal_year 2003
_chemical_formula_moiety '(C50 H40 N4 Ni1 O2)2,(C4 H8 O2)'
_chemical_formula_sum 'C104 H88 N8 Ni2 O6'
_chemical_formula_weight 1663.24
_chemical_name_systematic
; 
 ? 
;
_space_group_IT_number 19
_symmetry_cell_setting orthorhombic
_symmetry_space_group_name_Hall 'P 2ac 2ab'
_symmetry_space_group_name_H-M 'P 21 21 21'
_atom_sites_solution_hydrogens geom
_atom_sites_solution_primary direct
_atom_sites_solution_secondary difmap
_audit_creation_method SHELXL-97
_cell_angle_alpha 90.00
_cell_angle_beta 90.00
_cell_angle_gamma 90.00
_cell_formula_units_Z 4
_cell_length_a 17.259(4)
_cell_length_b 14.290(3)
_cell_length_c 34.939(7)
_cell_measurement_reflns_used 25
_cell_measurement_temperature 298(2)
_cell_measurement_theta_max 24
_cell_measurement_theta_min 18
_cell_volume 8617(3)
_computing_cell_refinement 'CAD4 (Enraf Nonius, 1994)'
_computing_data_collection 'CAD4 (Enraf Nonius, 1994)'
_computing_data_reduction 'MolEn (Enraf Nonius, 1990)'
_computing_molecular_graphics 'Bruker SHELXTL'
_computing_publication_material 'Bruker SHELXTL'
_computing_structure_refinement 'SHELXL-97 (Sheldrick, 1997)'
_computing_structure_solution 'SHELXS-97 (Sheldrick, 1990)'
_diffrn_ambient_temperature 298(2)
_diffrn_measured_fraction_theta_full 1.000
_diffrn_measured_fraction_theta_max 1.000
_diffrn_measurement_device_type 'Enraf Nonius turbo CAD4'
_diffrn_measurement_method 'profile data from /o scans'
_diffrn_measurement_specimen_support 'glass fiber'
_diffrn_radiation_monochromator graphite
_diffrn_radiation_source 'fine-focus sealed tube'
_diffrn_radiation_type MoK\a
_diffrn_radiation_wavelength 0.71073
_diffrn_reflns_av_R_equivalents 0.0000
_diffrn_reflns_av_sigmaI/netI 0.1414
_diffrn_reflns_limit_h_max 20
_diffrn_reflns_limit_h_min 0
_diffrn_reflns_limit_k_max 16
_diffrn_reflns_limit_k_min 0
_diffrn_reflns_limit_l_max 41
_diffrn_reflns_limit_l_min -41
_diffrn_reflns_number 15136
_diffrn_reflns_theta_full 24.97
_diffrn_reflns_theta_max 24.97
_diffrn_reflns_theta_min 1.54
_diffrn_standards_decay_% -0.8
_diffrn_standards_interval_time 60
_diffrn_standards_number 3
_exptl_absorpt_coefficient_mu 0.499
_exptl_absorpt_correction_T_max 0.9972
_exptl_absorpt_correction_T_min 0.9783
_exptl_absorpt_correction_type psi-scan
_exptl_absorpt_process_details 'MolEn implimentation of North, et.al. 1968'
_exptl_crystal_colour burgundy-red
_exptl_crystal_density_diffrn 1.282
_exptl_crystal_density_method 'not measured'
_exptl_crystal_description 'cut plate'
_exptl_crystal_F_000 3488
_exptl_crystal_size_max 0.42
_exptl_crystal_size_mid 0.33
_exptl_crystal_size_min 0.15
_refine_diff_density_max 0.336
_refine_diff_density_min -0.214
_refine_diff_density_rms 0.054
_refine_ls_abs_structure_details 'Flack H D (1983), Acta Cryst. A39, 876-881'
_refine_ls_abs_structure_Flack -0.008(14)
_refine_ls_extinction_method none
_refine_ls_goodness_of_fit_ref 0.994
_refine_ls_hydrogen_treatment mixed
_refine_ls_matrix_type full
_refine_ls_number_parameters 1081
_refine_ls_number_reflns 15136
_refine_ls_number_restraints 0
_refine_ls_restrained_S_all 0.994
_refine_ls_R_factor_all 0.1422
_refine_ls_R_factor_gt 0.0688
_refine_ls_shift/su_max 0.003
_refine_ls_shift/su_mean 0.001
_refine_ls_structure_factor_coef Fsqd
_refine_ls_weighting_details 'calc w=1/[\s^2^(Fo^2^)+(0.0276P)^2^+0.0000P] where P=(Fo^2^+2Fc^2^)/3'
_refine_ls_weighting_scheme calc
_refine_ls_wR_factor_gt 0.0933
_refine_ls_wR_factor_ref 0.1115
_reflns_number_gt 8349
_reflns_number_total 15136
_reflns_threshold_expression I>2sigma(I)
_cod_data_source_file ic025996o_s2_3.cif
_cod_data_source_block Phe-Phe-Ni(II)complex
_cod_depositor_comments
;
The following automatic conversions were performed:

'_symmetry_cell_setting' value 'Orthorhombic' changed to
'orthorhombic' according to the built-in table from CIF Core
dictionary named 'cif_core.dic' version 2.4.1 from 2010-06-29.

Automatic conversion script
Id: cif_fix_values 1646 2011-03-28 12:23:43Z adriana 

The following automatic conversions were performed:
'_symmetry_space_group_number' data item was removed -- it should
have been renamed to '_space_group_IT_number' as specified in the
replacement file
'/home/antanas/src/cod-tools/trunk/data/replacement-values/replacement_tags.lst',
but the replacement data item was already present in the data block
and had the same value as the '_symmetry_space_group_number' data
item.

Automatic conversion script
Id: cif_correct_tags 4998 2017-03-02 13:24:31Z antanas 
;
_cod_original_sg_symbol_H-M 'P 21 21 21 '
_cod_database_code 4312989

loop_
_symmetry_equiv_pos_as_xyz
'x, y, z'
'-x+1/2, -y, z+1/2'
'-x, y+1/2, -z+1/2'
'x+1/2, -y+1/2, -z'

loop_
_atom_site_label
_atom_site_type_symbol
_atom_site_fract_x
_atom_site_fract_y
_atom_site_fract_z
_atom_site_U_iso_or_equiv
_atom_site_adp_type
_atom_site_occupancy
_atom_site_symmetry_multiplicity
_atom_site_calc_flag
_atom_site_refinement_flags
_atom_site_disorder_assembly
_atom_site_disorder_group
Ni1_1 Ni 0.83381(4) 0.55120(5) 0.00518(2) 0.0372(2) Uani 1 1 d . . .
O2_1 O 1.0152(2) 0.6887(3) 0.04424(12) 0.0563(13) Uani 1 1 d . . .
O3_1 O 0.8155(2) 0.2774(3) 0.00057(12) 0.0532(12) Uani 1 1 d . . .
N4_1 N 0.8247(3) 0.6867(3) 0.00632(14) 0.0384(12) Uani 1 1 d . . .
N5_1 N 0.9341(3) 0.5743(3) 0.02067(13) 0.0421(14) Uani 1 1 d . . .
N6_1 N 0.8636(3) 0.4283(3) 0.00576(14) 0.0409(13) Uani 1 1 d . . .
N7_1 N 0.7338(3) 0.5000(3) -0.00931(13) 0.0377(13) Uani 1 1 d . . .
C8_1 C 0.7893(4) 0.7431(4) -0.01611(18) 0.0433(17) Uani 1 1 d . . .
C9_1 C 0.8802(3) 0.7229(4) 0.03530(16) 0.0370(15) Uani 1 1 d . . .
H9A_1 H 0.8940 0.7879 0.0296 0.044 Uiso 1 1 calc R . .
C10_1 C 0.9522(4) 0.6602(4) 0.03301(17) 0.0397(16) Uani 1 1 d . . .
C11_1 C 0.8122(3) 0.3613(4) -0.00441(18) 0.0413(16) Uani 1 1 d . . .
C12_1 C 0.7462(3) 0.4069(4) -0.02702(18) 0.0426(17) Uani 1 1 d . . .
H12A_1 H 0.6990 0.3690 -0.0252 0.051 Uiso 1 1 calc R . .
C13_1 C 0.6640(4) 0.5279(3) -0.00103(18) 0.0416(15) Uani 1 1 d . . .
C14_1 C 0.7861(4) 0.8466(4) -0.0105(2) 0.0485(17) Uani 1 1 d . . .
C15_1 C 0.8103(4) 0.9048(5) -0.0382(2) 0.075(2) Uani 1 1 d . . .
H15A_1 H 0.8310 0.8798 -0.0605 0.090 Uiso 1 1 calc R . .
C16_1 C 0.8054(6) 1.0023(6) -0.0343(3) 0.102(4) Uani 1 1 d . . .
H16A_1 H 0.8220 1.0416 -0.0539 0.122 Uiso 1 1 calc R . .
C17_1 C 0.7763(5) 1.0379(7) -0.0019(4) 0.106(4) Uani 1 1 d . . .
H17A_1 H 0.7735 1.1025 0.0011 0.127 Uiso 1 1 calc R . .
C18_1 C 0.7511(5) 0.9819(6) 0.0267(3) 0.092(3) Uani 1 1 d . . .
H18A_1 H 0.7315 1.0077 0.0492 0.110 Uiso 1 1 calc R . .
C19_1 C 0.7545(4) 0.8851(5) 0.0223(2) 0.066(2) Uani 1 1 d . . .
H19A_1 H 0.7356 0.8463 0.0415 0.079 Uiso 1 1 calc R . .
C20_1 C 0.7532(4) 0.7101(4) -0.05214(18) 0.0405(16) Uani 1 1 d . . .
C21_1 C 0.6798(4) 0.7416(4) -0.06294(19) 0.0520(19) Uani 1 1 d . . .
H21A_1 H 0.6523 0.7808 -0.0466 0.062 Uiso 1 1 calc R . .
C22_1 C 0.6477(4) 0.7158(5) -0.0973(2) 0.0572(19) Uani 1 1 d . . .
H22A_1 H 0.5977 0.7346 -0.1036 0.069 Uiso 1 1 calc R . .
C23_1 C 0.6904(4) 0.6615(5) -0.1226(2) 0.062(2) Uani 1 1 d . . .
H23A_1 H 0.6694 0.6441 -0.1461 0.074 Uiso 1 1 calc R . .
C24_1 C 0.7638(4) 0.6340(5) -0.1127(2) 0.062(2) Uani 1 1 d . . .
H24A_1 H 0.7934 0.6000 -0.1301 0.074 Uiso 1 1 calc R . .
C25_1 C 0.7943(4) 0.6557(4) -0.07744(19) 0.0539(19) Uani 1 1 d . . .
H25A_1 H 0.8431 0.6335 -0.0707 0.065 Uiso 1 1 calc R . .
C26_1 C 0.8485(3) 0.7150(4) 0.07633(17) 0.0511(17) Uani 1 1 d . . .
H26A_1 H 0.8001 0.7493 0.0777 0.061 Uiso 1 1 calc R . .
H26B_1 H 0.8369 0.6498 0.0814 0.061 Uiso 1 1 calc R . .
C27_1 C 0.9011(4) 0.7504(5) 0.10749(19) 0.0493(18) Uani 1 1 d . . .
C28_1 C 0.9314(4) 0.6903(6) 0.1341(2) 0.070(2) Uani 1 1 d . . .
H28A_1 H 0.9228 0.6264 0.1316 0.085 Uiso 1 1 calc R . .
C29_1 C 0.9748(5) 0.7230(7) 0.1648(2) 0.083(3) Uani 1 1 d . . .
H29A_1 H 0.9949 0.6814 0.1827 0.100 Uiso 1 1 calc R . .
C30_1 C 0.9874(5) 0.8158(7) 0.1683(2) 0.085(3) Uani 1 1 d . . .
H30A_1 H 1.0154 0.8386 0.1890 0.102 Uiso 1 1 calc R . .
C31_1 C 0.9596(5) 0.8753(6) 0.1419(3) 0.090(3) Uani 1 1 d . . .
H31A_1 H 0.9702 0.9389 0.1440 0.109 Uiso 1 1 calc R . .
C32_1 C 0.9155(4) 0.8429(5) 0.1116(2) 0.070(2) Uani 1 1 d . . .
H32A_1 H 0.8956 0.8852 0.0939 0.084 Uiso 1 1 calc R . .
C33_1 C 0.9812(4) 0.4948(5) 0.02503(17) 0.0412(16) Uani 1 1 d . . .
C34_1 C 0.9410(4) 0.4116(4) 0.01786(16) 0.0403(16) Uani 1 1 d . . .
C35_1 C 0.9760(4) 0.3254(4) 0.02183(18) 0.055(2) Uani 1 1 d . . .
H35A_1 H 0.9486 0.2704 0.0174 0.066 Uiso 1 1 calc R . .
C36_1 C 1.0528(4) 0.3232(5) 0.0325(2) 0.069(2) Uani 1 1 d . . .
H36A_1 H 1.0775 0.2657 0.0352 0.082 Uiso 1 1 calc R . .
C37_1 C 1.0942(4) 0.4044(5) 0.0393(2) 0.061(2) Uani 1 1 d . . .
H37A_1 H 1.1458 0.4006 0.0469 0.074 Uiso 1 1 calc R . .
C38_1 C 1.0599(4) 0.4910(5) 0.03502(17) 0.0482(18) Uani 1 1 d . . .
H38A_1 H 1.0883 0.5456 0.0387 0.058 Uiso 1 1 calc R . .
C39_1 C 0.7727(4) 0.4146(4) -0.06900(18) 0.0551(19) Uani 1 1 d . . .
H39A_1 H 0.7294 0.4360 -0.0844 0.066 Uiso 1 1 calc R . .
H39B_1 H 0.8131 0.4617 -0.0707 0.066 Uiso 1 1 calc R . .
C40_1 C 0.8028(4) 0.3250(4) -0.08565(18) 0.0472(18) Uani 1 1 d . . .
C41_1 C 0.8812(4) 0.3039(5) -0.0844(2) 0.063(2) Uani 1 1 d . . .
H41A_1 H 0.9151 0.3465 -0.0733 0.075 Uiso 1 1 calc R . .
C42_1 C 0.9098(5) 0.2235(7) -0.0990(2) 0.081(3) Uani 1 1 d . . .
H42A_1 H 0.9628 0.2118 -0.0980 0.098 Uiso 1 1 calc R . .
C43_1 C 0.8612(7) 0.1592(6) -0.1151(3) 0.095(3) Uani 1 1 d . . .
H43A_1 H 0.8809 0.1038 -0.1251 0.115 Uiso 1 1 calc R . .
C44_1 C 0.7836(6) 0.1769(6) -0.1162(2) 0.090(3) Uani 1 1 d . . .
H44A_1 H 0.7503 0.1341 -0.1276 0.108 Uiso 1 1 calc R . .
C45_1 C 0.7541(5) 0.2593(5) -0.1004(2) 0.065(2) Uani 1 1 d . . .
H45A_1 H 0.7009 0.2693 -0.0998 0.078 Uiso 1 1 calc R . .
C46_1 C 0.6480(3) 0.6024(4) 0.02716(19) 0.0424(17) Uani 1 1 d . . .
C47_1 C 0.6793(4) 0.5963(4) 0.06338(19) 0.0497(18) Uani 1 1 d . . .
H47A_1 H 0.7143 0.5488 0.0691 0.060 Uiso 1 1 calc R . .
C48_1 C 0.6590(4) 0.6600(6) 0.0912(2) 0.067(2) Uani 1 1 d . . .
H48A_1 H 0.6797 0.6552 0.1156 0.080 Uiso 1 1 calc R . .
C49_1 C 0.6084(4) 0.7302(6) 0.0826(2) 0.073(2) Uani 1 1 d . . .
H49A_1 H 0.5952 0.7737 0.1013 0.088 Uiso 1 1 calc R . .
C50_1 C 0.5770(4) 0.7373(5) 0.0470(2) 0.067(2) Uani 1 1 d . . .
H50A_1 H 0.5431 0.7861 0.0414 0.081 Uiso 1 1 calc R . .
C51_1 C 0.5952(4) 0.6728(4) 0.01921(19) 0.0515(19) Uani 1 1 d . . .
H51A_1 H 0.5721 0.6763 -0.0048 0.062 Uiso 1 1 calc R . .
C52_1 C 0.5929(4) 0.4832(4) -0.0174(2) 0.0507(19) Uani 1 1 d . . .
C53_1 C 0.5358(4) 0.4497(5) 0.0072(2) 0.070(2) Uani 1 1 d . . .
H53A_1 H 0.5427 0.4528 0.0335 0.084 Uiso 1 1 calc R . .
C54_1 C 0.4691(5) 0.4120(6) -0.0078(4) 0.101(4) Uani 1 1 d . . .
H54A_1 H 0.4321 0.3871 0.0087 0.122 Uiso 1 1 calc R . .
C55_1 C 0.4557(5) 0.4103(6) -0.0461(4) 0.104(4) Uani 1 1 d . . .
H55A_1 H 0.4102 0.3844 -0.0557 0.125 Uiso 1 1 calc R . .
C56_1 C 0.5115(5) 0.4480(5) -0.0712(3) 0.094(3) Uani 1 1 d . . .
H56A_1 H 0.5026 0.4486 -0.0975 0.113 Uiso 1 1 calc R . .
C57_1 C 0.5802(4) 0.4843(4) -0.0564(2) 0.065(2) Uani 1 1 d . . .
H57A_1 H 0.6173 0.5092 -0.0728 0.078 Uiso 1 1 calc R . .
Ni2_2 Ni 0.71022(5) 0.21455(5) 0.21415(2) 0.0406(2) Uani 1 1 d . . .
O2_2 O 0.5652(3) 0.3677(3) 0.15221(15) 0.0749(16) Uani 1 1 d . . .
O3_2 O 0.9209(3) 0.2951(3) 0.24226(14) 0.0683(14) Uani 1 1 d . . .
N4_2 N 0.6246(3) 0.1443(3) 0.19091(14) 0.0399(13) Uani 1 1 d . . .
N5_2 N 0.6701(3) 0.3150(3) 0.18730(13) 0.0433(13) Uani 1 1 d . . .
N6_2 N 0.7934(3) 0.2932(4) 0.22195(13) 0.0450(13) Uani 1 1 d . . .
N7_2 N 0.7663(3) 0.1367(3) 0.24940(15) 0.0459(14) Uani 1 1 d . . .
C8_2 C 0.6246(3) 0.0611(5) 0.17710(17) 0.0405(16) Uani 1 1 d . . .
C9_2 C 0.5655(3) 0.2112(5) 0.17678(18) 0.0462(16) Uani 1 1 d . . .
H9B_2 H 0.5435 0.1881 0.1527 0.055 Uiso 1 1 calc R . .
C10_2 C 0.6008(4) 0.3079(4) 0.17045(19) 0.0462(17) Uani 1 1 d . . .
C11_2 C 0.8590(4) 0.2553(5) 0.23566(19) 0.0514(19) Uani 1 1 d . . .
C12_2 C 0.8502(4) 0.1498(4) 0.24042(18) 0.0487(18) Uani 1 1 d . . .
H12B_2 H 0.8816 0.1286 0.2621 0.058 Uiso 1 1 calc R . .
C13_2 C 0.7466(4) 0.1027(4) 0.2817(2) 0.0506(18) Uani 1 1 d . . .
C14_2 C 0.5772(4) 0.0313(4) 0.14334(17) 0.0385(16) Uani 1 1 d . . .
C15_2 C 0.5970(4) 0.0607(5) 0.10739(18) 0.0534(18) Uani 1 1 d . . .
H15B_2 H 0.6378 0.1025 0.1042 0.064 Uiso 1 1 calc R . .
C16_2 C 0.5571(4) 0.0290(4) 0.07599(18) 0.0528(19) Uani 1 1 d . . .
H16B_2 H 0.5703 0.0508 0.0518 0.063 Uiso 1 1 calc R . .
C17_2 C 0.4980(4) -0.0344(4) 0.0800(2) 0.0513(18) Uani 1 1 d . . .
H17B_2 H 0.4709 -0.0555 0.0587 0.062 Uiso 1 1 calc R . .
C18_2 C 0.4794(4) -0.0661(5) 0.1156(2) 0.058(2) Uani 1 1 d . . .
H18B_2 H 0.4396 -0.1095 0.1184 0.070 Uiso 1 1 calc R . .
C19_2 C 0.5183(4) -0.0351(5) 0.14727(19) 0.0565(19) Uani 1 1 d . . .
H19B_2 H 0.5055 -0.0581 0.1714 0.068 Uiso 1 1 calc R . .
C20_2 C 0.6719(4) -0.0171(4) 0.1933(2) 0.0456(17) Uani 1 1 d . . .
C21_2 C 0.6516(4) -0.0524(5) 0.2288(2) 0.065(2) Uani 1 1 d . . .
H21B_2 H 0.6156 -0.0210 0.2439 0.078 Uiso 1 1 calc R . .
C22_2 C 0.6852(5) -0.1348(6) 0.2418(3) 0.091(3) Uani 1 1 d . . .
H22B_2 H 0.6694 -0.1603 0.2650 0.109 Uiso 1 1 calc R . .
C23_2 C 0.7412(5) -0.1788(6) 0.2209(3) 0.093(3) Uani 1 1 d . . .
H23B_2 H 0.7642 -0.2331 0.2301 0.112 Uiso 1 1 calc R . .
C24_2 C 0.7636(5) -0.1421(6) 0.1859(3) 0.084(3) Uani 1 1 d . . .
H24B_2 H 0.8027 -0.1709 0.1719 0.100 Uiso 1 1 calc R . .
C25_2 C 0.7276(4) -0.0622(5) 0.1717(2) 0.067(2) Uani 1 1 d . . .
H25B_2 H 0.7410 -0.0392 0.1476 0.081 Uiso 1 1 calc R . .
C26_2 C 0.5003(4) 0.2231(4) 0.20664(19) 0.0579(19) Uani 1 1 d . . .
H26C_2 H 0.5236 0.2357 0.2313 0.070 Uiso 1 1 calc R . .
H26D_2 H 0.4695 0.2773 0.1997 0.070 Uiso 1 1 calc R . .
C27_2 C 0.4468(4) 0.1395(4) 0.2106(2) 0.0516(18) Uani 1 1 d . . .
C28_2 C 0.3819(4) 0.1318(5) 0.1876(2) 0.066(2) Uani 1 1 d . . .
H28B_2 H 0.3709 0.1776 0.1695 0.080 Uiso 1 1 calc R . .
C29_2 C 0.3334(4) 0.0548(7) 0.1917(2) 0.077(2) Uani 1 1 d . . .
H29B_2 H 0.2896 0.0498 0.1764 0.092 Uiso 1 1 calc R . .
C30_2 C 0.3488(6) -0.0134(6) 0.2178(3) 0.089(3) Uani 1 1 d . . .
H30B_2 H 0.3168 -0.0655 0.2196 0.107 Uiso 1 1 calc R . .
C31_2 C 0.4121(6) -0.0049(6) 0.2415(2) 0.084(3) Uani 1 1 d . . .
H31B_2 H 0.4222 -0.0501 0.2600 0.101 Uiso 1 1 calc R . .
C32_2 C 0.4604(4) 0.0711(5) 0.23762(19) 0.062(2) Uani 1 1 d . . .
H32B_2 H 0.5033 0.0765 0.2536 0.074 Uiso 1 1 calc R . .
C33_2 C 0.7133(4) 0.3982(4) 0.18940(16) 0.0384(15) Uani 1 1 d . . .
C34_2 C 0.7830(4) 0.3855(4) 0.20955(17) 0.0417(15) Uani 1 1 d . . .
C35_2 C 0.8330(4) 0.4601(5) 0.21646(18) 0.0606(18) Uani 1 1 d . . .
H35B_2 H 0.8793 0.4512 0.2296 0.073 Uiso 1 1 calc R . .
C36_2 C 0.8121(4) 0.5474(5) 0.20336(19) 0.068(2) Uani 1 1 d . . .
H36B_2 H 0.8446 0.5981 0.2077 0.082 Uiso 1 1 calc R . .
C37_2 C 0.7437(5) 0.5604(5) 0.1840(2) 0.075(2) Uani 1 1 d . . .
H37B_2 H 0.7302 0.6202 0.1758 0.090 Uiso 1 1 calc R . .
C38_2 C 0.6943(4) 0.4858(5) 0.17628(17) 0.060(2) Uani 1 1 d . . .
H38B_2 H 0.6489 0.4952 0.1624 0.072 Uiso 1 1 calc R . .
C39_2 C 0.8743(4) 0.0971(5) 0.20435(18) 0.057(2) Uani 1 1 d . . .
H39C_2 H 0.8664 0.0307 0.2084 0.068 Uiso 1 1 calc R . .
H39D_2 H 0.8412 0.1163 0.1834 0.068 Uiso 1 1 calc R . .
C40_2 C 0.9581(4) 0.1136(5) 0.1932(2) 0.053(2) Uani 1 1 d . . .
C41_2 C 0.9761(5) 0.1753(5) 0.1645(2) 0.077(2) Uani 1 1 d . . .
H41B_2 H 0.9363 0.2064 0.1518 0.092 Uiso 1 1 calc R . .
C42_2 C 1.0512(6) 0.1920(6) 0.1540(3) 0.094(3) Uani 1 1 d . . .
H42B_2 H 1.0621 0.2334 0.1342 0.112 Uiso 1 1 calc R . .
C43_2 C 1.1091(5) 0.1484(7) 0.1725(3) 0.099(3) Uani 1 1 d . . .
H43B_2 H 1.1602 0.1617 0.1660 0.119 Uiso 1 1 calc R . .
C44_2 C 1.0937(5) 0.0847(7) 0.2006(3) 0.112(4) Uani 1 1 d . . .
H44B_2 H 1.1339 0.0530 0.2126 0.134 Uiso 1 1 calc R . .
C45_2 C 1.0174(4) 0.0679(6) 0.2110(2) 0.081(2) Uani 1 1 d . . .
H45B_2 H 1.0066 0.0249 0.2303 0.098 Uiso 1 1 calc R . .
C46_2 C 0.6675(4) 0.1189(5) 0.29730(17) 0.0489(17) Uani 1 1 d . . .
C47_2 C 0.6349(4) 0.2073(5) 0.29594(18) 0.062(2) Uani 1 1 d . . .
H47B_2 H 0.6607 0.2556 0.2835 0.075 Uiso 1 1 calc R . .
C48_2 C 0.5640(5) 0.2240(7) 0.3130(2) 0.094(3) Uani 1 1 d . . .
H48B_2 H 0.5425 0.2836 0.3119 0.112 Uiso 1 1 calc R . .
C49_2 C 0.5254(6) 0.1544(7) 0.3315(2) 0.096(3) Uani 1 1 d . . .
H49B_2 H 0.4779 0.1667 0.3431 0.115 Uiso 1 1 calc R . .
C50_2 C 0.5562(5) 0.0669(7) 0.3329(2) 0.090(3) Uani 1 1 d . . .
H50B_2 H 0.5288 0.0188 0.3447 0.108 Uiso 1 1 calc R . .
C51_2 C 0.6278(4) 0.0492(6) 0.3170(2) 0.069(2) Uani 1 1 d . . .
H51B_2 H 0.6498 -0.0099 0.3194 0.083 Uiso 1 1 calc R . .
C52_2 C 0.8012(4) 0.0505(5) 0.3076(2) 0.0562(19) Uani 1 1 d . . .
C53_2 C 0.8457(5) -0.0245(5) 0.2952(2) 0.076(2) Uani 1 1 d . . .
H53B_2 H 0.8399 -0.0471 0.2704 0.091 Uiso 1 1 calc R . .
C54_2 C 0.8986(5) -0.0657(7) 0.3197(3) 0.097(3) Uani 1 1 d . . .
H54B_2 H 0.9297 -0.1148 0.3114 0.116 Uiso 1 1 calc R . .
C55_2 C 0.9043(6) -0.0326(8) 0.3566(3) 0.107(4) Uani 1 1 d . . .
H55B_2 H 0.9397 -0.0604 0.3731 0.129 Uiso 1 1 calc R . .
C56_2 C 0.8597(6) 0.0398(7) 0.3699(3) 0.108(3) Uani 1 1 d . . .
H56B_2 H 0.8643 0.0607 0.3950 0.130 Uiso 1 1 calc R . .
C57_2 C 0.8081(5) 0.0805(5) 0.3450(2) 0.082(3) Uani 1 1 d . . .
H57B_2 H 0.7770 0.1294 0.3536 0.098 Uiso 1 1 calc R . .
C31_3 C 0.8727(4) 0.4281(6) 0.1135(2) 0.100(3) Uani 1 1 d . . .
H31C_3 H 0.9212 0.4229 0.1268 0.151 Uiso 1 1 calc R . .
H31D_3 H 0.8378 0.4664 0.1281 0.151 Uiso 1 1 calc R . .
H31E_3 H 0.8812 0.4561 0.0889 0.151 Uiso 1 1 calc R . .
C32_3 C 0.8384(5) 0.3331(5) 0.1084(2) 0.079(2) Uani 1 1 d . . .
H32C_3 H 0.8733 0.2933 0.0939 0.095 Uiso 1 1 calc R . .
H32D_3 H 0.8288 0.3042 0.1331 0.095 Uiso 1 1 calc R . .
O33_3 O 0.7670(3) 0.3455(4) 0.08802(15) 0.0769(16) Uani 1 1 d . . .
C34_3 C 0.7284(6) 0.2667(7) 0.0810(3) 0.090(3) Uani 1 1 d . . .
C35_3 C 0.6545(5) 0.2843(6) 0.0608(2) 0.117(3) Uani 1 1 d . . .
H35C_3 H 0.6280 0.2261 0.0567 0.176 Uiso 1 1 calc R . .
H35D_3 H 0.6649 0.3134 0.0366 0.176 Uiso 1 1 calc R . .
H35E_3 H 0.6226 0.3249 0.0760 0.176 Uiso 1 1 calc R . .
O36_3 O 0.7533(4) 0.1903(5) 0.0919(2) 0.125(3) Uani 1 1 d . . .

loop_
_atom_site_aniso_label
_atom_site_aniso_U_11
_atom_site_aniso_U_22
_atom_site_aniso_U_33
_atom_site_aniso_U_23
_atom_site_aniso_U_13
_atom_site_aniso_U_12
Ni1_1 0.0326(4) 0.0337(4) 0.0453(5) -0.0016(4) 0.0006(4) 0.0019(4)
O2_1 0.040(3) 0.059(3) 0.071(3) -0.008(3) -0.007(2) -0.013(2)
O3_1 0.061(3) 0.034(2) 0.065(3) 0.000(3) -0.003(3) 0.001(2)
N4_1 0.034(3) 0.035(3) 0.046(3) -0.003(3) 0.007(3) -0.002(2)
N5_1 0.033(3) 0.046(4) 0.047(3) -0.004(3) 0.005(2) 0.005(3)
N6_1 0.037(3) 0.033(3) 0.053(3) 0.000(3) -0.003(3) -0.003(2)
N7_1 0.032(3) 0.032(3) 0.049(3) -0.002(3) -0.004(3) 0.003(2)
C8_1 0.034(4) 0.046(4) 0.050(5) 0.004(3) 0.008(3) 0.005(3)
C9_1 0.042(4) 0.026(3) 0.043(4) 0.000(3) -0.003(3) -0.005(3)
C10_1 0.038(4) 0.045(4) 0.036(4) -0.002(3) 0.004(3) -0.001(4)
C11_1 0.046(4) 0.035(4) 0.043(4) -0.002(3) 0.009(3) 0.009(3)
C12_1 0.038(4) 0.026(4) 0.065(5) -0.006(3) -0.002(3) 0.002(3)
C13_1 0.038(4) 0.029(3) 0.058(4) 0.004(3) -0.004(4) -0.004(3)
C14_1 0.047(4) 0.034(4) 0.065(5) 0.001(4) -0.006(4) -0.001(3)
C15_1 0.077(7) 0.050(5) 0.096(7) 0.010(5) -0.013(5) -0.009(4)
C16_1 0.105(9) 0.053(7) 0.147(10) 0.035(6) -0.032(7) -0.026(6)
C17_1 0.072(7) 0.052(6) 0.193(13) 0.016(8) -0.057(8) 0.009(5)
C18_1 0.064(6) 0.063(7) 0.149(10) -0.033(6) -0.018(6) 0.021(5)
C19_1 0.058(5) 0.044(5) 0.096(7) -0.004(4) -0.001(5) 0.003(4)
C20_1 0.035(4) 0.038(4) 0.049(4) 0.015(3) 0.000(3) 0.003(3)
C21_1 0.055(5) 0.043(4) 0.059(5) 0.002(3) 0.008(4) 0.003(3)
C22_1 0.050(5) 0.059(5) 0.062(5) 0.009(4) -0.018(4) 0.003(4)
C23_1 0.067(6) 0.069(5) 0.049(5) 0.000(4) -0.009(4) -0.004(4)
C24_1 0.069(6) 0.069(5) 0.047(5) -0.003(4) 0.003(4) 0.019(4)
C25_1 0.044(4) 0.064(5) 0.053(5) 0.009(4) 0.007(4) 0.019(4)
C26_1 0.056(5) 0.048(4) 0.049(4) -0.001(4) 0.011(4) -0.002(4)
C27_1 0.056(5) 0.055(5) 0.037(4) -0.008(4) 0.007(4) -0.006(4)
C28_1 0.076(6) 0.075(6) 0.061(6) 0.006(5) -0.009(5) -0.004(5)
C29_1 0.090(7) 0.090(7) 0.070(6) 0.022(6) -0.014(5) -0.015(6)
C30_1 0.073(6) 0.127(9) 0.056(6) -0.004(6) 0.004(5) -0.021(6)
C31_1 0.125(9) 0.076(7) 0.071(7) -0.021(6) 0.005(6) -0.034(6)
C32_1 0.084(6) 0.063(6) 0.064(6) -0.009(5) -0.013(5) -0.001(5)
C33_1 0.032(4) 0.050(4) 0.041(4) -0.008(3) -0.004(3) 0.005(3)
C34_1 0.045(4) 0.042(4) 0.034(4) 0.000(3) -0.004(3) 0.009(3)
C35_1 0.049(5) 0.044(4) 0.070(5) 0.005(4) 0.001(4) 0.012(4)
C36_1 0.057(5) 0.068(6) 0.081(6) 0.000(5) 0.004(4) 0.027(4)
C37_1 0.037(5) 0.074(6) 0.073(6) 0.000(5) -0.011(4) 0.008(4)
C38_1 0.038(4) 0.058(5) 0.048(4) 0.005(4) -0.007(3) 0.002(4)
C39_1 0.054(5) 0.050(5) 0.061(5) -0.003(4) -0.008(4) 0.005(4)
C40_1 0.056(5) 0.038(4) 0.047(4) -0.013(3) 0.003(4) -0.007(4)
C41_1 0.052(5) 0.060(5) 0.077(6) -0.010(4) -0.001(4) 0.000(4)
C42_1 0.087(7) 0.088(7) 0.070(6) 0.009(6) 0.011(5) 0.032(6)
C43_1 0.160(11) 0.058(6) 0.069(7) -0.007(5) 0.015(7) 0.021(7)
C44_1 0.132(9) 0.059(6) 0.078(7) -0.011(5) -0.012(7) -0.012(6)
C45_1 0.066(5) 0.054(5) 0.075(6) 0.000(4) -0.008(4) 0.001(4)
C46_1 0.034(4) 0.041(4) 0.052(4) 0.001(3) 0.006(3) -0.002(3)
C47_1 0.043(4) 0.050(4) 0.056(5) 0.003(4) 0.005(4) -0.007(3)
C48_1 0.062(5) 0.091(6) 0.047(5) -0.003(4) 0.005(4) 0.003(5)
C49_1 0.075(6) 0.087(6) 0.058(6) -0.017(5) 0.027(5) 0.006(5)
C50_1 0.074(6) 0.055(5) 0.072(6) -0.003(4) 0.018(5) 0.027(4)
C51_1 0.052(5) 0.054(4) 0.049(5) 0.004(4) 0.009(4) 0.012(4)
C52_1 0.037(4) 0.034(4) 0.081(6) -0.010(4) -0.003(4) 0.007(3)
C53_1 0.039(4) 0.056(4) 0.117(7) -0.009(5) 0.009(5) -0.008(4)
C54_1 0.038(5) 0.061(5) 0.206(12) -0.012(8) 0.002(7) -0.012(4)
C55_1 0.042(6) 0.053(6) 0.217(14) -0.016(8) -0.044(8) 0.005(4)
C56_1 0.083(7) 0.056(5) 0.144(9) -0.003(6) -0.047(7) 0.001(5)
C57_1 0.047(5) 0.047(5) 0.100(7) -0.002(5) -0.017(5) -0.001(4)
Ni2_2 0.0399(5) 0.0408(5) 0.0411(5) -0.0033(4) -0.0024(4) -0.0044(4)
O2_2 0.075(4) 0.048(3) 0.102(4) 0.016(3) -0.033(3) -0.004(3)
O3_2 0.044(3) 0.066(3) 0.095(4) -0.012(3) -0.019(3) -0.007(3)
N4_2 0.041(3) 0.038(3) 0.041(3) -0.010(3) 0.003(3) -0.007(3)
N5_2 0.042(3) 0.041(3) 0.047(3) -0.002(2) -0.005(3) -0.010(3)
N6_2 0.039(3) 0.051(3) 0.044(3) -0.007(3) -0.011(3) -0.006(3)
N7_2 0.052(4) 0.047(3) 0.038(3) 0.001(3) -0.008(3) -0.004(3)
C8_2 0.042(4) 0.045(4) 0.035(4) -0.002(4) 0.006(3) -0.011(4)
C9_2 0.043(4) 0.044(4) 0.052(4) -0.002(4) -0.011(3) -0.001(4)
C10_2 0.047(5) 0.035(4) 0.056(5) 0.003(4) 0.006(4) -0.007(4)
C11_2 0.048(5) 0.059(5) 0.047(5) -0.015(4) -0.004(4) -0.013(4)
C12_2 0.041(5) 0.057(5) 0.047(4) -0.006(4) -0.008(3) -0.001(4)
C13_2 0.056(5) 0.045(4) 0.051(5) -0.003(4) -0.007(4) 0.002(4)
C14_2 0.046(4) 0.036(4) 0.034(4) -0.004(3) -0.004(3) 0.009(3)
C15_2 0.052(5) 0.069(5) 0.040(4) -0.004(4) -0.009(4) -0.018(4)
C16_2 0.062(5) 0.059(5) 0.037(4) -0.003(4) 0.002(4) -0.002(4)
C17_2 0.052(5) 0.046(5) 0.056(5) -0.012(4) -0.011(4) -0.002(4)
C18_2 0.052(5) 0.058(5) 0.065(5) -0.004(4) -0.005(4) -0.022(4)
C19_2 0.052(5) 0.069(5) 0.049(5) -0.004(4) 0.002(4) -0.016(4)
C20_2 0.043(4) 0.030(4) 0.064(5) 0.000(3) -0.005(4) -0.007(3)
C21_2 0.064(5) 0.047(4) 0.085(6) 0.010(4) 0.002(4) 0.015(4)
C22_2 0.097(8) 0.080(7) 0.096(7) 0.014(5) 0.010(6) 0.013(6)
C23_2 0.103(8) 0.062(6) 0.114(9) 0.009(6) -0.026(7) 0.015(5)
C24_2 0.062(6) 0.078(7) 0.111(8) -0.028(6) 0.001(5) 0.034(5)
C25_2 0.049(5) 0.072(6) 0.081(6) -0.009(5) 0.012(4) 0.012(5)
C26_2 0.056(5) 0.053(5) 0.064(5) -0.009(4) -0.006(4) 0.006(4)
C27_2 0.050(5) 0.047(4) 0.058(5) -0.010(4) 0.016(4) 0.004(4)
C28_2 0.063(6) 0.065(6) 0.071(6) 0.016(5) 0.004(5) 0.000(5)
C29_2 0.049(5) 0.095(6) 0.087(6) -0.017(6) 0.002(5) -0.007(6)
C30_2 0.096(8) 0.071(6) 0.102(8) -0.005(6) 0.033(7) -0.030(6)
C31_2 0.111(9) 0.075(6) 0.067(6) 0.022(5) 0.024(6) 0.005(6)
C32_2 0.061(5) 0.076(6) 0.049(5) 0.010(4) 0.013(4) 0.009(5)
C33_2 0.048(4) 0.037(4) 0.030(4) -0.004(3) 0.004(3) -0.004(4)
C34_2 0.055(4) 0.037(4) 0.033(4) -0.002(3) 0.008(4) -0.011(4)
C35_2 0.073(5) 0.058(5) 0.051(4) -0.005(4) -0.011(4) -0.021(4)
C36_2 0.083(6) 0.059(5) 0.062(5) 0.003(4) 0.005(4) -0.021(5)
C37_2 0.115(7) 0.042(5) 0.068(5) 0.012(4) -0.014(5) -0.021(5)
C38_2 0.079(6) 0.049(5) 0.052(5) 0.003(4) -0.006(4) -0.011(4)
C39_2 0.050(5) 0.058(5) 0.062(5) -0.016(4) -0.011(4) 0.003(4)
C40_2 0.038(5) 0.054(5) 0.067(5) -0.018(4) 0.006(4) 0.010(4)
C41_2 0.078(7) 0.069(6) 0.083(7) 0.015(5) 0.004(5) 0.013(5)
C42_2 0.087(7) 0.100(8) 0.093(7) 0.033(6) 0.026(6) 0.003(6)
C43_2 0.057(6) 0.160(10) 0.081(7) 0.025(7) 0.010(5) 0.001(6)
C44_2 0.056(6) 0.192(11) 0.087(7) 0.049(7) 0.001(5) 0.022(6)
C45_2 0.050(5) 0.121(7) 0.073(6) 0.025(6) 0.006(5) 0.017(5)
C46_2 0.051(4) 0.059(5) 0.037(4) 0.006(3) -0.005(4) 0.002(4)
C47_2 0.086(6) 0.055(5) 0.046(5) 0.003(4) 0.012(4) 0.011(4)
C48_2 0.107(8) 0.100(8) 0.074(7) -0.013(6) 0.025(6) 0.046(7)
C49_2 0.095(8) 0.122(9) 0.071(7) -0.008(6) 0.035(6) 0.010(7)
C50_2 0.087(7) 0.105(8) 0.076(7) 0.020(6) 0.012(5) -0.004(6)
C51_2 0.065(5) 0.073(5) 0.068(5) 0.019(5) 0.002(4) 0.007(5)
C52_2 0.059(5) 0.049(4) 0.061(5) 0.008(4) -0.014(4) -0.007(4)
C53_2 0.079(6) 0.056(5) 0.092(7) -0.003(5) -0.019(5) 0.007(5)
C54_2 0.066(6) 0.097(8) 0.127(9) 0.038(7) -0.011(6) 0.028(6)
C55_2 0.095(8) 0.121(10) 0.107(9) 0.046(8) -0.044(7) 0.007(7)
C56_2 0.129(10) 0.093(8) 0.103(8) 0.019(7) -0.045(7) -0.009(7)
C57_2 0.093(7) 0.076(6) 0.077(6) 0.021(5) -0.029(5) -0.006(5)
C31_3 0.092(7) 0.127(8) 0.082(6) -0.013(6) 0.007(5) -0.026(6)
C32_3 0.075(6) 0.094(7) 0.068(6) -0.011(5) 0.006(5) 0.008(5)
O33_3 0.089(5) 0.068(4) 0.074(4) 0.007(3) 0.001(3) -0.016(3)
C34_3 0.099(9) 0.078(7) 0.094(7) 0.027(6) 0.029(6) -0.002(7)
C35_3 0.072(7) 0.148(9) 0.131(9) 0.044(7) -0.028(6) -0.022(7)
O36_3 0.103(5) 0.093(5) 0.180(7) 0.044(5) 0.011(5) -0.016(4)

loop_
_atom_type_symbol
_atom_type_description
_atom_type_scat_dispersion_real
_atom_type_scat_dispersion_imag
_atom_type_scat_source
C C 0.0033 0.0016 'International Tables Vol C Tables 4.2.6.8 and 6.1.1.4'
H H 0.0000 0.0000 'International Tables Vol C Tables 4.2.6.8 and 6.1.1.4'
N N 0.0061 0.0033 'International Tables Vol C Tables 4.2.6.8 and 6.1.1.4'
O O 0.0106 0.0060 'International Tables Vol C Tables 4.2.6.8 and 6.1.1.4'
Ni Ni 0.3393 1.1124 'International Tables Vol C Tables 4.2.6.8 and 6.1.1.4'

loop_
_geom_angle_atom_site_label_1
_geom_angle_atom_site_label_2
_geom_angle_atom_site_label_3
_geom_angle
_geom_angle_site_symmetry_1
_geom_angle_site_symmetry_3
_geom_angle_publ_flag
N6_1 Ni1_1 N5_1 84.5(2) . . ?
N6_1 Ni1_1 N7_1 83.7(2) . . ?
N5_1 Ni1_1 N7_1 168.1(2) . . ?
N6_1 Ni1_1 N4_1 168.2(2) . . ?
N5_1 Ni1_1 N4_1 83.8(2) . . ?
N7_1 Ni1_1 N4_1 107.98(19) . . ?
C8_1 N4_1 C9_1 120.4(5) . . ?
C8_1 N4_1 Ni1_1 130.8(4) . . ?
C9_1 N4_1 Ni1_1 107.9(3) . . ?
C10_1 N5_1 C33_1 124.9(5) . . ?
C10_1 N5_1 Ni1_1 118.6(4) . . ?
C33_1 N5_1 Ni1_1 115.5(4) . . ?
C11_1 N6_1 C34_1 125.2(5) . . ?
C11_1 N6_1 Ni1_1 119.4(4) . . ?
C34_1 N6_1 Ni1_1 115.4(4) . . ?
C13_1 N7_1 C12_1 120.1(4) . . ?
C13_1 N7_1 Ni1_1 130.5(4) . . ?
C12_1 N7_1 Ni1_1 108.6(3) . . ?
N4_1 C8_1 C20_1 121.4(6) . . ?
N4_1 C8_1 C14_1 124.1(6) . . ?
C20_1 C8_1 C14_1 114.2(6) . . ?
N4_1 C9_1 C10_1 106.5(5) . . ?
N4_1 C9_1 C26_1 112.3(5) . . ?
C10_1 C9_1 C26_1 107.1(5) . . ?
N4_1 C9_1 H9A_1 110.3 . . ?
C10_1 C9_1 H9A_1 110.3 . . ?
C26_1 C9_1 H9A_1 110.3 . . ?
O2_1 C10_1 N5_1 128.0(6) . . ?
O2_1 C10_1 C9_1 120.5(6) . . ?
N5_1 C10_1 C9_1 111.4(5) . . ?
O3_1 C11_1 N6_1 129.1(6) . . ?
O3_1 C11_1 C12_1 122.0(6) . . ?
N6_1 C11_1 C12_1 108.8(5) . . ?
N7_1 C12_1 C11_1 105.9(5) . . ?
N7_1 C12_1 C39_1 112.1(5) . . ?
C11_1 C12_1 C39_1 107.5(5) . . ?
N7_1 C12_1 H12A_1 110.4 . . ?
C11_1 C12_1 H12A_1 110.4 . . ?
C39_1 C12_1 H12A_1 110.4 . . ?
N7_1 C13_1 C46_1 122.8(5) . . ?
N7_1 C13_1 C52_1 122.9(5) . . ?
C46_1 C13_1 C52_1 114.2(5) . . ?
C15_1 C14_1 C19_1 118.2(7) . . ?
C15_1 C14_1 C8_1 120.6(7) . . ?
C19_1 C14_1 C8_1 121.1(6) . . ?
C14_1 C15_1 C16_1 121.9(9) . . ?
C14_1 C15_1 H15A_1 119.0 . . ?
C16_1 C15_1 H15A_1 119.0 . . ?
C17_1 C16_1 C15_1 118.7(10) . . ?
C17_1 C16_1 H16A_1 120.7 . . ?
C15_1 C16_1 H16A_1 120.7 . . ?
C16_1 C17_1 C18_1 121.4(10) . . ?
C16_1 C17_1 H17A_1 119.3 . . ?
C18_1 C17_1 H17A_1 119.3 . . ?
C17_1 C18_1 C19_1 119.5(10) . . ?
C17_1 C18_1 H18A_1 120.3 . . ?
C19_1 C18_1 H18A_1 120.3 . . ?
C14_1 C19_1 C18_1 120.3(8) . . ?
C14_1 C19_1 H19A_1 119.9 . . ?
C18_1 C19_1 H19A_1 119.9 . . ?
C25_1 C20_1 C21_1 118.5(6) . . ?
C25_1 C20_1 C8_1 120.6(6) . . ?
C21_1 C20_1 C8_1 120.6(6) . . ?
C22_1 C21_1 C20_1 121.0(6) . . ?
C22_1 C21_1 H21A_1 119.5 . . ?
C20_1 C21_1 H21A_1 119.5 . . ?
C21_1 C22_1 C23_1 119.6(6) . . ?
C21_1 C22_1 H22A_1 120.2 . . ?
C23_1 C22_1 H22A_1 120.2 . . ?
C24_1 C23_1 C22_1 119.4(7) . . ?
C24_1 C23_1 H23A_1 120.3 . . ?
C22_1 C23_1 H23A_1 120.3 . . ?
C23_1 C24_1 C25_1 121.0(7) . . ?
C23_1 C24_1 H24A_1 119.5 . . ?
C25_1 C24_1 H24A_1 119.5 . . ?
C20_1 C25_1 C24_1 120.4(6) . . ?
C20_1 C25_1 H25A_1 119.8 . . ?
C24_1 C25_1 H25A_1 119.8 . . ?
C27_1 C26_1 C9_1 115.7(5) . . ?
C27_1 C26_1 H26A_1 108.3 . . ?
C9_1 C26_1 H26A_1 108.3 . . ?
C27_1 C26_1 H26B_1 108.3 . . ?
C9_1 C26_1 H26B_1 108.3 . . ?
H26A_1 C26_1 H26B_1 107.4 . . ?
C32_1 C27_1 C28_1 118.0(7) . . ?
C32_1 C27_1 C26_1 121.1(7) . . ?
C28_1 C27_1 C26_1 120.7(7) . . ?
C27_1 C28_1 C29_1 121.3(8) . . ?
C27_1 C28_1 H28A_1 119.3 . . ?
C29_1 C28_1 H28A_1 119.3 . . ?
C30_1 C29_1 C28_1 119.1(9) . . ?
C30_1 C29_1 H29A_1 120.4 . . ?
C28_1 C29_1 H29A_1 120.4 . . ?
C31_1 C30_1 C29_1 120.2(9) . . ?
C31_1 C30_1 H30A_1 119.9 . . ?
C29_1 C30_1 H30A_1 119.9 . . ?
C30_1 C31_1 C32_1 120.7(9) . . ?
C30_1 C31_1 H31A_1 119.7 . . ?
C32_1 C31_1 H31A_1 119.7 . . ?
C27_1 C32_1 C31_1 120.6(8) . . ?
C27_1 C32_1 H32A_1 119.7 . . ?
C31_1 C32_1 H32A_1 119.7 . . ?
C34_1 C33_1 C38_1 119.4(6) . . ?
C34_1 C33_1 N5_1 112.4(5) . . ?
C38_1 C33_1 N5_1 128.2(6) . . ?
C35_1 C34_1 C33_1 121.6(6) . . ?
C35_1 C34_1 N6_1 126.2(6) . . ?
C33_1 C34_1 N6_1 112.1(5) . . ?
C36_1 C35_1 C34_1 118.0(7) . . ?
C36_1 C35_1 H35A_1 121.0 . . ?
C34_1 C35_1 H35A_1 121.0 . . ?
C35_1 C36_1 C37_1 121.6(7) . . ?
C35_1 C36_1 H36A_1 119.2 . . ?
C37_1 C36_1 H36A_1 119.2 . . ?
C38_1 C37_1 C36_1 120.8(6) . . ?
C38_1 C37_1 H37A_1 119.6 . . ?
C36_1 C37_1 H37A_1 119.6 . . ?
C37_1 C38_1 C33_1 118.6(6) . . ?
C37_1 C38_1 H38A_1 120.7 . . ?
C33_1 C38_1 H38A_1 120.7 . . ?
C40_1 C39_1 C12_1 114.3(5) . . ?
C40_1 C39_1 H39A_1 108.7 . . ?
C12_1 C39_1 H39A_1 108.7 . . ?
C40_1 C39_1 H39B_1 108.7 . . ?
C12_1 C39_1 H39B_1 108.7 . . ?
H39A_1 C39_1 H39B_1 107.6 . . ?
C45_1 C40_1 C41_1 117.6(7) . . ?
C45_1 C40_1 C39_1 121.5(7) . . ?
C41_1 C40_1 C39_1 120.8(6) . . ?
C42_1 C41_1 C40_1 122.0(7) . . ?
C42_1 C41_1 H41A_1 119.0 . . ?
C40_1 C41_1 H41A_1 119.0 . . ?
C41_1 C42_1 C43_1 120.2(9) . . ?
C41_1 C42_1 H42A_1 119.9 . . ?
C43_1 C42_1 H42A_1 119.9 . . ?
C44_1 C43_1 C42_1 119.4(9) . . ?
C44_1 C43_1 H43A_1 120.3 . . ?
C42_1 C43_1 H43A_1 120.3 . . ?
C43_1 C44_1 C45_1 120.1(9) . . ?
C43_1 C44_1 H44A_1 119.9 . . ?
C45_1 C44_1 H44A_1 119.9 . . ?
C40_1 C45_1 C44_1 120.4(8) . . ?
C40_1 C45_1 H45A_1 119.8 . . ?
C44_1 C45_1 H45A_1 119.8 . . ?
C47_1 C46_1 C51_1 119.2(6) . . ?
C47_1 C46_1 C13_1 119.6(6) . . ?
C51_1 C46_1 C13_1 120.8(6) . . ?
C48_1 C47_1 C46_1 120.4(6) . . ?
C48_1 C47_1 H47A_1 119.8 . . ?
C46_1 C47_1 H47A_1 119.8 . . ?
C49_1 C48_1 C47_1 119.7(7) . . ?
C49_1 C48_1 H48A_1 120.1 . . ?
C47_1 C48_1 H48A_1 120.1 . . ?
C48_1 C49_1 C50_1 120.7(7) . . ?
C48_1 C49_1 H49A_1 119.7 . . ?
C50_1 C49_1 H49A_1 119.7 . . ?
C49_1 C50_1 C51_1 120.3(7) . . ?
C49_1 C50_1 H50A_1 119.9 . . ?
C51_1 C50_1 H50A_1 119.9 . . ?
C50_1 C51_1 C46_1 119.7(7) . . ?
C50_1 C51_1 H51A_1 120.1 . . ?
C46_1 C51_1 H51A_1 120.1 . . ?
C57_1 C52_1 C53_1 120.0(7) . . ?
C57_1 C52_1 C13_1 120.2(7) . . ?
C53_1 C52_1 C13_1 119.4(7) . . ?
C54_1 C53_1 C52_1 119.5(9) . . ?
C54_1 C53_1 H53A_1 120.2 . . ?
C52_1 C53_1 H53A_1 120.2 . . ?
C55_1 C54_1 C53_1 121.6(10) . . ?
C55_1 C54_1 H54A_1 119.2 . . ?
C53_1 C54_1 H54A_1 119.2 . . ?
C54_1 C55_1 C56_1 119.4(9) . . ?
C54_1 C55_1 H55A_1 120.3 . . ?
C56_1 C55_1 H55A_1 120.3 . . ?
C57_1 C56_1 C55_1 119.5(9) . . ?
C57_1 C56_1 H56A_1 120.2 . . ?
C55_1 C56_1 H56A_1 120.2 . . ?
C52_1 C57_1 C56_1 119.8(8) . . ?
C52_1 C57_1 H57A_1 120.1 . . ?
C56_1 C57_1 H57A_1 120.1 . . ?
N6_2 Ni2_2 N5_2 83.9(2) . . ?
N6_2 Ni2_2 N7_2 82.3(2) . . ?
N5_2 Ni2_2 N7_2 164.4(2) . . ?
N6_2 Ni2_2 N4_2 163.7(2) . . ?
N5_2 Ni2_2 N4_2 84.6(2) . . ?
N7_2 Ni2_2 N4_2 110.4(2) . . ?
C8_2 N4_2 C9_2 118.2(5) . . ?
C8_2 N4_2 Ni2_2 129.0(4) . . ?
C9_2 N4_2 Ni2_2 109.0(4) . . ?
C10_2 N5_2 C33_2 124.2(5) . . ?
C10_2 N5_2 Ni2_2 120.0(4) . . ?
C33_2 N5_2 Ni2_2 115.6(4) . . ?
C11_2 N6_2 C34_2 126.6(6) . . ?
C11_2 N6_2 Ni2_2 117.7(4) . . ?
C34_2 N6_2 Ni2_2 115.5(4) . . ?
C13_2 N7_2 C12_2 119.4(6) . . ?
C13_2 N7_2 Ni2_2 130.9(5) . . ?
C12_2 N7_2 Ni2_2 106.3(4) . . ?
N4_2 C8_2 C20_2 123.4(6) . . ?
N4_2 C8_2 C14_2 124.1(6) . . ?
C20_2 C8_2 C14_2 112.6(5) . . ?
N4_2 C9_2 C10_2 110.9(5) . . ?
N4_2 C9_2 C26_2 110.3(5) . . ?
C10_2 C9_2 C26_2 106.8(5) . . ?
N4_2 C9_2 H9B_2 109.6 . . ?
C10_2 C9_2 H9B_2 109.6 . . ?
C26_2 C9_2 H9B_2 109.6 . . ?
O2_2 C10_2 N5_2 128.5(6) . . ?
O2_2 C10_2 C9_2 120.2(6) . . ?
N5_2 C10_2 C9_2 111.2(6) . . ?
O3_2 C11_2 N6_2 127.8(7) . . ?
O3_2 C11_2 C12_2 121.5(7) . . ?
N6_2 C11_2 C12_2 110.7(6) . . ?
N7_2 C12_2 C11_2 104.1(5) . . ?
N7_2 C12_2 C39_2 112.1(5) . . ?
C11_2 C12_2 C39_2 111.7(6) . . ?
N7_2 C12_2 H12B_2 109.6 . . ?
C11_2 C12_2 H12B_2 109.6 . . ?
C39_2 C12_2 H12B_2 109.6 . . ?
N7_2 C13_2 C46_2 120.6(6) . . ?
N7_2 C13_2 C52_2 123.7(7) . . ?
C46_2 C13_2 C52_2 115.7(6) . . ?
C15_2 C14_2 C19_2 118.7(6) . . ?
C15_2 C14_2 C8_2 120.0(6) . . ?
C19_2 C14_2 C8_2 120.8(6) . . ?
C14_2 C15_2 C16_2 120.5(6) . . ?
C14_2 C15_2 H15B_2 119.7 . . ?
C16_2 C15_2 H15B_2 119.7 . . ?
C15_2 C16_2 C17_2 120.6(6) . . ?
C15_2 C16_2 H16B_2 119.7 . . ?
C17_2 C16_2 H16B_2 119.7 . . ?
C18_2 C17_2 C16_2 119.2(6) . . ?
C18_2 C17_2 H17B_2 120.4 . . ?
C16_2 C17_2 H17B_2 120.4 . . ?
C17_2 C18_2 C19_2 121.0(7) . . ?
C17_2 C18_2 H18B_2 119.5 . . ?
C19_2 C18_2 H18B_2 119.5 . . ?
C18_2 C19_2 C14_2 119.9(6) . . ?
C18_2 C19_2 H19B_2 120.1 . . ?
C14_2 C19_2 H19B_2 120.1 . . ?
C25_2 C20_2 C21_2 119.7(7) . . ?
C25_2 C20_2 C8_2 121.5(7) . . ?
C21_2 C20_2 C8_2 118.2(6) . . ?
C20_2 C21_2 C22_2 119.8(7) . . ?
C20_2 C21_2 H21B_2 120.1 . . ?
C22_2 C21_2 H21B_2 120.1 . . ?
C23_2 C22_2 C21_2 120.7(8) . . ?
C23_2 C22_2 H22B_2 119.7 . . ?
C21_2 C22_2 H22B_2 119.7 . . ?
C22_2 C23_2 C24_2 119.8(8) . . ?
C22_2 C23_2 H23B_2 120.1 . . ?
C24_2 C23_2 H23B_2 120.1 . . ?
C23_2 C24_2 C25_2 120.0(8) . . ?
C23_2 C24_2 H24B_2 120.0 . . ?
C25_2 C24_2 H24B_2 120.0 . . ?
C20_2 C25_2 C24_2 119.9(7) . . ?
C20_2 C25_2 H25B_2 120.0 . . ?
C24_2 C25_2 H25B_2 120.0 . . ?
C27_2 C26_2 C9_2 114.8(5) . . ?
C27_2 C26_2 H26C_2 108.6 . . ?
C9_2 C26_2 H26C_2 108.6 . . ?
C27_2 C26_2 H26D_2 108.6 . . ?
C9_2 C26_2 H26D_2 108.6 . . ?
H26C_2 C26_2 H26D_2 107.5 . . ?
C32_2 C27_2 C28_2 118.7(7) . . ?
C32_2 C27_2 C26_2 121.2(7) . . ?
C28_2 C27_2 C26_2 120.2(7) . . ?
C27_2 C28_2 C29_2 119.4(7) . . ?
C27_2 C28_2 H28B_2 120.3 . . ?
C29_2 C28_2 H28B_2 120.3 . . ?
C30_2 C29_2 C28_2 121.3(8) . . ?
C30_2 C29_2 H29B_2 119.4 . . ?
C28_2 C29_2 H29B_2 119.4 . . ?
C29_2 C30_2 C31_2 119.7(8) . . ?
C29_2 C30_2 H30B_2 120.2 . . ?
C31_2 C30_2 H30B_2 120.2 . . ?
C32_2 C31_2 C30_2 119.4(8) . . ?
C32_2 C31_2 H31B_2 120.3 . . ?
C30_2 C31_2 H31B_2 120.3 . . ?
C31_2 C32_2 C27_2 121.6(8) . . ?
C31_2 C32_2 H32B_2 119.2 . . ?
C27_2 C32_2 H32B_2 119.2 . . ?
C38_2 C33_2 N5_2 128.8(6) . . ?
C38_2 C33_2 C34_2 119.3(6) . . ?
N5_2 C33_2 C34_2 111.8(5) . . ?
C35_2 C34_2 N6_2 126.1(6) . . ?
C35_2 C34_2 C33_2 121.3(6) . . ?
N6_2 C34_2 C33_2 112.6(5) . . ?
C36_2 C35_2 C34_2 118.3(7) . . ?
C36_2 C35_2 H35B_2 120.9 . . ?
C34_2 C35_2 H35B_2 120.9 . . ?
C37_2 C36_2 C35_2 120.8(7) . . ?
C37_2 C36_2 H36B_2 119.6 . . ?
C35_2 C36_2 H36B_2 119.6 . . ?
C36_2 C37_2 C38_2 121.2(7) . . ?
C36_2 C37_2 H37B_2 119.4 . . ?
C38_2 C37_2 H37B_2 119.4 . . ?
C33_2 C38_2 C37_2 119.2(7) . . ?
C33_2 C38_2 H38B_2 120.4 . . ?
C37_2 C38_2 H38B_2 120.4 . . ?
C40_2 C39_2 C12_2 113.3(5) . . ?
C40_2 C39_2 H39C_2 108.9 . . ?
C12_2 C39_2 H39C_2 108.9 . . ?
C40_2 C39_2 H39D_2 108.9 . . ?
C12_2 C39_2 H39D_2 108.9 . . ?
H39C_2 C39_2 H39D_2 107.7 . . ?
C45_2 C40_2 C41_2 118.1(7) . . ?
C45_2 C40_2 C39_2 121.6(7) . . ?
C41_2 C40_2 C39_2 120.3(7) . . ?
C42_2 C41_2 C40_2 121.5(8) . . ?
C42_2 C41_2 H41B_2 119.3 . . ?
C40_2 C41_2 H41B_2 119.3 . . ?
C43_2 C42_2 C41_2 119.8(9) . . ?
C43_2 C42_2 H42B_2 120.1 . . ?
C41_2 C42_2 H42B_2 120.1 . . ?
C42_2 C43_2 C44_2 120.6(9) . . ?
C42_2 C43_2 H43B_2 119.7 . . ?
C44_2 C43_2 H43B_2 119.7 . . ?
C43_2 C44_2 C45_2 119.3(8) . . ?
C43_2 C44_2 H44B_2 120.4 . . ?
C45_2 C44_2 H44B_2 120.4 . . ?
C40_2 C45_2 C44_2 120.7(8) . . ?
C40_2 C45_2 H45B_2 119.7 . . ?
C44_2 C45_2 H45B_2 119.7 . . ?
C47_2 C46_2 C51_2 118.0(7) . . ?
C47_2 C46_2 C13_2 120.2(6) . . ?
C51_2 C46_2 C13_2 121.4(7) . . ?
C48_2 C47_2 C46_2 120.2(7) . . ?
C48_2 C47_2 H47B_2 119.9 . . ?
C46_2 C47_2 H47B_2 119.9 . . ?
C49_2 C48_2 C47_2 120.8(9) . . ?
C49_2 C48_2 H48B_2 119.6 . . ?
C47_2 C48_2 H48B_2 119.6 . . ?
C50_2 C49_2 C48_2 119.9(9) . . ?
C50_2 C49_2 H49B_2 120.0 . . ?
C48_2 C49_2 H49B_2 120.0 . . ?
C49_2 C50_2 C51_2 120.2(9) . . ?
C49_2 C50_2 H50B_2 119.9 . . ?
C51_2 C50_2 H50B_2 119.9 . . ?
C50_2 C51_2 C46_2 120.7(8) . . ?
C50_2 C51_2 H51B_2 119.7 . . ?
C46_2 C51_2 H51B_2 119.7 . . ?
C57_2 C52_2 C53_2 119.2(7) . . ?
C57_2 C52_2 C13_2 117.9(7) . . ?
C53_2 C52_2 C13_2 122.9(7) . . ?
C54_2 C53_2 C52_2 120.2(8) . . ?
C54_2 C53_2 H53B_2 119.9 . . ?
C52_2 C53_2 H53B_2 119.9 . . ?
C55_2 C54_2 C53_2 118.7(9) . . ?
C55_2 C54_2 H54B_2 120.7 . . ?
C53_2 C54_2 H54B_2 120.7 . . ?
C56_2 C55_2 C54_2 122.5(10) . . ?
C56_2 C55_2 H55B_2 118.7 . . ?
C54_2 C55_2 H55B_2 118.7 . . ?
C55_2 C56_2 C57_2 118.0(10) . . ?
C55_2 C56_2 H56B_2 121.0 . . ?
C57_2 C56_2 H56B_2 121.0 . . ?
C56_2 C57_2 C52_2 121.5(9) . . ?
C56_2 C57_2 H57B_2 119.3 . . ?
C52_2 C57_2 H57B_2 119.3 . . ?
C32_3 C31_3 H31C_3 109.5 . . ?
C32_3 C31_3 H31D_3 109.5 . . ?
H31C_3 C31_3 H31D_3 109.5 . . ?
C32_3 C31_3 H31E_3 109.5 . . ?
H31C_3 C31_3 H31E_3 109.5 . . ?
H31D_3 C31_3 H31E_3 109.5 . . ?
O33_3 C32_3 C31_3 106.7(7) . . ?
O33_3 C32_3 H32C_3 110.4 . . ?
C31_3 C32_3 H32C_3 110.4 . . ?
O33_3 C32_3 H32D_3 110.4 . . ?
C31_3 C32_3 H32D_3 110.4 . . ?
H32C_3 C32_3 H32D_3 108.6 . . ?
C34_3 O33_3 C32_3 114.7(7) . . ?
O36_3 C34_3 O33_3 121.1(10) . . ?
O36_3 C34_3 C35_3 126.8(10) . . ?
O33_3 C34_3 C35_3 112.1(8) . . ?
C34_3 C35_3 H35C_3 109.5 . . ?
C34_3 C35_3 H35D_3 109.5 . . ?
H35C_3 C35_3 H35D_3 109.5 . . ?
C34_3 C35_3 H35E_3 109.5 . . ?
H35C_3 C35_3 H35E_3 109.5 . . ?
H35D_3 C35_3 H35E_3 109.5 . . ?

loop_
_geom_bond_atom_site_label_1
_geom_bond_atom_site_label_2
_geom_bond_distance
_geom_bond_site_symmetry_2
_geom_bond_publ_flag
Ni1_1 N6_1 1.830(4) . ?
Ni1_1 N5_1 1.843(5) . ?
Ni1_1 N7_1 1.942(4) . ?
Ni1_1 N4_1 1.944(4) . ?
O2_1 C10_1 1.227(6) . ?
O3_1 C11_1 1.214(6) . ?
N4_1 C8_1 1.279(7) . ?
N4_1 C9_1 1.487(6) . ?
N5_1 C10_1 1.337(7) . ?
N5_1 C33_1 1.405(7) . ?
N6_1 C11_1 1.353(6) . ?
N6_1 C34_1 1.422(7) . ?
N7_1 C13_1 1.301(6) . ?
N7_1 C12_1 1.482(6) . ?
C8_1 C20_1 1.482(8) . ?
C8_1 C14_1 1.494(7) . ?
C9_1 C10_1 1.533(7) . ?
C9_1 C26_1 1.539(7) . ?
C9_1 H9A_1 0.9800 . ?
C11_1 C12_1 1.531(7) . ?
C12_1 C39_1 1.541(8) . ?
C12_1 H12A_1 0.9800 . ?
C13_1 C46_1 1.476(8) . ?
C13_1 C52_1 1.497(8) . ?
C14_1 C15_1 1.341(8) . ?
C14_1 C19_1 1.384(8) . ?
C15_1 C16_1 1.403(10) . ?
C15_1 H15A_1 0.9300 . ?
C16_1 C17_1 1.340(12) . ?
C16_1 H16A_1 0.9300 . ?
C17_1 C18_1 1.352(11) . ?
C17_1 H17A_1 0.9300 . ?
C18_1 C19_1 1.392(9) . ?
C18_1 H18A_1 0.9300 . ?
C19_1 H19A_1 0.9300 . ?
C20_1 C25_1 1.375(8) . ?
C20_1 C21_1 1.396(7) . ?
C21_1 C22_1 1.373(8) . ?
C21_1 H21A_1 0.9300 . ?
C22_1 C23_1 1.388(8) . ?
C22_1 H22A_1 0.9300 . ?
C23_1 C24_1 1.370(8) . ?
C23_1 H23A_1 0.9300 . ?
C24_1 C25_1 1.376(9) . ?
C24_1 H24A_1 0.9300 . ?
C25_1 H25A_1 0.9300 . ?
C26_1 C27_1 1.505(8) . ?
C26_1 H26A_1 0.9700 . ?
C26_1 H26B_1 0.9700 . ?
C27_1 C32_1 1.354(8) . ?
C27_1 C28_1 1.370(9) . ?
C28_1 C29_1 1.389(9) . ?
C28_1 H28A_1 0.9300 . ?
C29_1 C30_1 1.350(10) . ?
C29_1 H29A_1 0.9300 . ?
C30_1 C31_1 1.343(10) . ?
C30_1 H30A_1 0.9300 . ?
C31_1 C32_1 1.383(10) . ?
C31_1 H31A_1 0.9300 . ?
C32_1 H32A_1 0.9300 . ?
C33_1 C34_1 1.399(8) . ?
C33_1 C38_1 1.403(8) . ?
C34_1 C35_1 1.379(8) . ?
C35_1 C36_1 1.377(8) . ?
C35_1 H35A_1 0.9300 . ?
C36_1 C37_1 1.383(9) . ?
C36_1 H36A_1 0.9300 . ?
C37_1 C38_1 1.380(8) . ?
C37_1 H37A_1 0.9300 . ?
C38_1 H38A_1 0.9300 . ?
C39_1 C40_1 1.499(8) . ?
C39_1 H39A_1 0.9700 . ?
C39_1 H39B_1 0.9700 . ?
C40_1 C45_1 1.360(8) . ?
C40_1 C41_1 1.387(8) . ?
C41_1 C42_1 1.350(9) . ?
C41_1 H41A_1 0.9300 . ?
C42_1 C43_1 1.365(11) . ?
C42_1 H42A_1 0.9300 . ?
C43_1 C44_1 1.363(11) . ?
C43_1 H43A_1 0.9300 . ?
C44_1 C45_1 1.398(10) . ?
C44_1 H44A_1 0.9300 . ?
C45_1 H45A_1 0.9300 . ?
C46_1 C47_1 1.378(8) . ?
C46_1 C51_1 1.386(8) . ?
C47_1 C48_1 1.376(8) . ?
C47_1 H47A_1 0.9300 . ?
C48_1 C49_1 1.363(9) . ?
C48_1 H48A_1 0.9300 . ?
C49_1 C50_1 1.363(9) . ?
C49_1 H49A_1 0.9300 . ?
C50_1 C51_1 1.375(8) . ?
C50_1 H50A_1 0.9300 . ?
C51_1 H51A_1 0.9300 . ?
C52_1 C57_1 1.381(9) . ?
C52_1 C53_1 1.393(9) . ?
C53_1 C54_1 1.375(9) . ?
C53_1 H53A_1 0.9300 . ?
C54_1 C55_1 1.357(12) . ?
C54_1 H54A_1 0.9300 . ?
C55_1 C56_1 1.410(12) . ?
C55_1 H55A_1 0.9300 . ?
C56_1 C57_1 1.393(9) . ?
C56_1 H56A_1 0.9300 . ?
C57_1 H57A_1 0.9300 . ?
Ni2_2 N6_2 1.843(5) . ?
Ni2_2 N5_2 1.849(5) . ?
Ni2_2 N7_2 1.921(5) . ?
Ni2_2 N4_2 1.963(5) . ?
O2_2 C10_2 1.230(7) . ?
O3_2 C11_2 1.232(7) . ?
N4_2 C8_2 1.282(7) . ?
N4_2 C9_2 1.483(7) . ?
N5_2 C10_2 1.337(7) . ?
N5_2 C33_2 1.405(7) . ?
N6_2 C11_2 1.344(8) . ?
N6_2 C34_2 1.401(7) . ?
N7_2 C13_2 1.276(7) . ?
N7_2 C12_2 1.494(7) . ?
C8_2 C20_2 1.495(8) . ?
C8_2 C14_2 1.497(8) . ?
C9_2 C10_2 1.527(8) . ?
C9_2 C26_2 1.544(8) . ?
C9_2 H9B_2 0.9800 . ?
C11_2 C12_2 1.525(8) . ?
C12_2 C39_2 1.526(8) . ?
C12_2 H12B_2 0.9800 . ?
C13_2 C46_2 1.488(8) . ?
C13_2 C52_2 1.504(8) . ?
C14_2 C15_2 1.367(8) . ?
C14_2 C19_2 1.399(8) . ?
C15_2 C16_2 1.372(8) . ?
C15_2 H15B_2 0.9300 . ?
C16_2 C17_2 1.372(8) . ?
C16_2 H16B_2 0.9300 . ?
C17_2 C18_2 1.362(8) . ?
C17_2 H17B_2 0.9300 . ?
C18_2 C19_2 1.368(8) . ?
C18_2 H18B_2 0.9300 . ?
C19_2 H19B_2 0.9300 . ?
C20_2 C25_2 1.382(8) . ?
C20_2 C21_2 1.386(8) . ?
C21_2 C22_2 1.390(10) . ?
C21_2 H21B_2 0.9300 . ?
C22_2 C23_2 1.364(10) . ?
C22_2 H22B_2 0.9300 . ?
C23_2 C24_2 1.387(10) . ?
C23_2 H23B_2 0.9300 . ?
C24_2 C25_2 1.391(9) . ?
C24_2 H24B_2 0.9300 . ?
C25_2 H25B_2 0.9300 . ?
C26_2 C27_2 1.516(8) . ?
C26_2 H26C_2 0.9700 . ?
C26_2 H26D_2 0.9700 . ?
C27_2 C32_2 1.378(9) . ?
C27_2 C28_2 1.383(9) . ?
C28_2 C29_2 1.390(9) . ?
C28_2 H28B_2 0.9300 . ?
C29_2 C30_2 1.360(10) . ?
C29_2 H29B_2 0.9300 . ?
C30_2 C31_2 1.377(10) . ?
C30_2 H30B_2 0.9300 . ?
C31_2 C32_2 1.376(10) . ?
C31_2 H31B_2 0.9300 . ?
C32_2 H32B_2 0.9300 . ?
C33_2 C38_2 1.374(8) . ?
C33_2 C34_2 1.406(8) . ?
C34_2 C35_2 1.391(7) . ?
C35_2 C36_2 1.377(9) . ?
C35_2 H35B_2 0.9300 . ?
C36_2 C37_2 1.373(9) . ?
C36_2 H36B_2 0.9300 . ?
C37_2 C38_2 1.392(8) . ?
C37_2 H37B_2 0.9300 . ?
C38_2 H38B_2 0.9300 . ?
C39_2 C40_2 1.515(8) . ?
C39_2 H39C_2 0.9700 . ?
C39_2 H39D_2 0.9700 . ?
C40_2 C45_2 1.365(9) . ?
C40_2 C41_2 1.371(9) . ?
C41_2 C42_2 1.368(10) . ?
C41_2 H41B_2 0.9300 . ?
C42_2 C43_2 1.343(10) . ?
C42_2 H42B_2 0.9300 . ?
C43_2 C44_2 1.364(11) . ?
C43_2 H43B_2 0.9300 . ?
C44_2 C45_2 1.387(9) . ?
C44_2 H44B_2 0.9300 . ?
C45_2 H45B_2 0.9300 . ?
C46_2 C47_2 1.384(8) . ?
C46_2 C51_2 1.390(8) . ?
C47_2 C48_2 1.381(9) . ?
C47_2 H47B_2 0.9300 . ?
C48_2 C49_2 1.360(11) . ?
C48_2 H48B_2 0.9300 . ?
C49_2 C50_2 1.360(11) . ?
C49_2 H49B_2 0.9300 . ?
C50_2 C51_2 1.380(10) . ?
C50_2 H50B_2 0.9300 . ?
C51_2 H51B_2 0.9300 . ?
C52_2 C57_2 1.383(9) . ?
C52_2 C53_2 1.387(9) . ?
C53_2 C54_2 1.381(10) . ?
C53_2 H53B_2 0.9300 . ?
C54_2 C55_2 1.376(12) . ?
C54_2 H54B_2 0.9300 . ?
C55_2 C56_2 1.371(12) . ?
C55_2 H55B_2 0.9300 . ?
C56_2 C57_2 1.374(10) . ?
C56_2 H56B_2 0.9300 . ?
C57_2 H57B_2 0.9300 . ?
C31_3 C32_3 1.493(9) . ?
C31_3 H31C_3 0.9600 . ?
C31_3 H31D_3 0.9600 . ?
C31_3 H31E_3 0.9600 . ?
C32_3 O33_3 1.433(8) . ?
C32_3 H32C_3 0.9700 . ?
C32_3 H32D_3 0.9700 . ?
O33_3 C34_3 1.331(10) . ?
C34_3 O36_3 1.235(9) . ?
C34_3 C35_3 1.478(11) . ?
C35_3 H35C_3 0.9600 . ?
C35_3 H35D_3 0.9600 . ?
C35_3 H35E_3 0.9600 . ?

loop_
_geom_torsion_atom_site_label_1
_geom_torsion_atom_site_label_2
_geom_torsion_atom_site_label_3
_geom_torsion_atom_site_label_4
_geom_torsion
_geom_torsion_site_symmetry_1
_geom_torsion_site_symmetry_2
_geom_torsion_site_symmetry_3
_geom_torsion_site_symmetry_4
_geom_torsion_publ_flag
N6_1 Ni1_1 N4_1 C8_1 132.9(10) . . . . ?
N5_1 Ni1_1 N4_1 C8_1 141.2(6) . . . . ?
N7_1 Ni1_1 N4_1 C8_1 -40.3(6) . . . . ?
N6_1 Ni1_1 N4_1 C9_1 -36.4(12) . . . . ?
N5_1 Ni1_1 N4_1 C9_1 -28.1(3) . . . . ?
N7_1 Ni1_1 N4_1 C9_1 150.4(3) . . . . ?
N6_1 Ni1_1 N5_1 C10_1 -168.5(5) . . . . ?
N7_1 Ni1_1 N5_1 C10_1 -159.6(9) . . . . ?
N4_1 Ni1_1 N5_1 C10_1 13.2(4) . . . . ?
N6_1 Ni1_1 N5_1 C33_1 0.2(4) . . . . ?
N7_1 Ni1_1 N5_1 C33_1 9.1(12) . . . . ?
N4_1 Ni1_1 N5_1 C33_1 -178.1(4) . . . . ?
N5_1 Ni1_1 N6_1 C11_1 -179.2(5) . . . . ?
N7_1 Ni1_1 N6_1 C11_1 2.7(5) . . . . ?
N4_1 Ni1_1 N6_1 C11_1 -170.9(9) . . . . ?
N5_1 Ni1_1 N6_1 C34_1 1.8(4) . . . . ?
N7_1 Ni1_1 N6_1 C34_1 -176.4(4) . . . . ?
N4_1 Ni1_1 N6_1 C34_1 10.1(13) . . . . ?
N6_1 Ni1_1 N7_1 C13_1 145.4(6) . . . . ?
N5_1 Ni1_1 N7_1 C13_1 136.5(9) . . . . ?
N4_1 Ni1_1 N7_1 C13_1 -36.0(6) . . . . ?
N6_1 Ni1_1 N7_1 C12_1 -23.8(4) . . . . ?
N5_1 Ni1_1 N7_1 C12_1 -32.7(12) . . . . ?
N4_1 Ni1_1 N7_1 C12_1 154.8(3) . . . . ?
C9_1 N4_1 C8_1 C20_1 161.1(5) . . . . ?
Ni1_1 N4_1 C8_1 C20_1 -7.1(9) . . . . ?
C9_1 N4_1 C8_1 C14_1 -13.6(9) . . . . ?
Ni1_1 N4_1 C8_1 C14_1 178.2(5) . . . . ?
C8_1 N4_1 C9_1 C10_1 -134.5(5) . . . . ?
Ni1_1 N4_1 C9_1 C10_1 36.2(5) . . . . ?
C8_1 N4_1 C9_1 C26_1 108.7(6) . . . . ?
Ni1_1 N4_1 C9_1 C26_1 -80.7(5) . . . . ?
C33_1 N5_1 C10_1 O2_1 12.8(10) . . . . ?
Ni1_1 N5_1 C10_1 O2_1 -179.7(5) . . . . ?
C33_1 N5_1 C10_1 C9_1 -162.1(5) . . . . ?
Ni1_1 N5_1 C10_1 C9_1 5.4(7) . . . . ?
N4_1 C9_1 C10_1 O2_1 157.1(5) . . . . ?
C26_1 C9_1 C10_1 O2_1 -82.6(7) . . . . ?
N4_1 C9_1 C10_1 N5_1 -27.5(6) . . . . ?
C26_1 C9_1 C10_1 N5_1 92.7(6) . . . . ?
C34_1 N6_1 C11_1 O3_1 13.7(11) . . . . ?
Ni1_1 N6_1 C11_1 O3_1 -165.2(5) . . . . ?
C34_1 N6_1 C11_1 C12_1 -162.5(5) . . . . ?
Ni1_1 N6_1 C11_1 C12_1 18.6(7) . . . . ?
C13_1 N7_1 C12_1 C11_1 -132.9(6) . . . . ?
Ni1_1 N7_1 C12_1 C11_1 37.6(5) . . . . ?
C13_1 N7_1 C12_1 C39_1 110.2(6) . . . . ?
Ni1_1 N7_1 C12_1 C39_1 -79.3(5) . . . . ?
O3_1 C11_1 C12_1 N7_1 147.6(6) . . . . ?
N6_1 C11_1 C12_1 N7_1 -35.9(6) . . . . ?
O3_1 C11_1 C12_1 C39_1 -92.4(7) . . . . ?
N6_1 C11_1 C12_1 C39_1 84.1(6) . . . . ?
C12_1 N7_1 C13_1 C46_1 159.4(5) . . . . ?
Ni1_1 N7_1 C13_1 C46_1 -8.7(9) . . . . ?
C12_1 N7_1 C13_1 C52_1 -16.6(8) . . . . ?
Ni1_1 N7_1 C13_1 C52_1 175.2(5) . . . . ?
N4_1 C8_1 C14_1 C15_1 123.8(8) . . . . ?
C20_1 C8_1 C14_1 C15_1 -51.2(9) . . . . ?
N4_1 C8_1 C14_1 C19_1 -59.5(9) . . . . ?
C20_1 C8_1 C14_1 C19_1 125.5(7) . . . . ?
C19_1 C14_1 C15_1 C16_1 0.9(12) . . . . ?
C8_1 C14_1 C15_1 C16_1 177.6(7) . . . . ?
C14_1 C15_1 C16_1 C17_1 0.7(14) . . . . ?
C15_1 C16_1 C17_1 C18_1 -0.8(16) . . . . ?
C16_1 C17_1 C18_1 C19_1 -0.7(15) . . . . ?
C15_1 C14_1 C19_1 C18_1 -2.3(11) . . . . ?
C8_1 C14_1 C19_1 C18_1 -179.1(7) . . . . ?
C17_1 C18_1 C19_1 C14_1 2.3(12) . . . . ?
N4_1 C8_1 C20_1 C25_1 -49.9(9) . . . . ?
C14_1 C8_1 C20_1 C25_1 125.3(7) . . . . ?
N4_1 C8_1 C20_1 C21_1 137.0(6) . . . . ?
C14_1 C8_1 C20_1 C21_1 -47.8(8) . . . . ?
C25_1 C20_1 C21_1 C22_1 2.9(9) . . . . ?
C8_1 C20_1 C21_1 C22_1 176.2(6) . . . . ?
C20_1 C21_1 C22_1 C23_1 -3.4(10) . . . . ?
C21_1 C22_1 C23_1 C24_1 0.5(10) . . . . ?
C22_1 C23_1 C24_1 C25_1 2.9(11) . . . . ?
C21_1 C20_1 C25_1 C24_1 0.6(10) . . . . ?
C8_1 C20_1 C25_1 C24_1 -172.7(6) . . . . ?
C23_1 C24_1 C25_1 C20_1 -3.5(11) . . . . ?
N4_1 C9_1 C26_1 C27_1 -179.8(5) . . . . ?
C10_1 C9_1 C26_1 C27_1 63.7(7) . . . . ?
C9_1 C26_1 C27_1 C32_1 70.1(8) . . . . ?
C9_1 C26_1 C27_1 C28_1 -114.5(7) . . . . ?
C32_1 C27_1 C28_1 C29_1 0.9(11) . . . . ?
C26_1 C27_1 C28_1 C29_1 -174.6(7) . . . . ?
C27_1 C28_1 C29_1 C30_1 -0.2(13) . . . . ?
C28_1 C29_1 C30_1 C31_1 -1.4(14) . . . . ?
C29_1 C30_1 C31_1 C32_1 2.3(14) . . . . ?
C28_1 C27_1 C32_1 C31_1 0.0(12) . . . . ?
C26_1 C27_1 C32_1 C31_1 175.5(7) . . . . ?
C30_1 C31_1 C32_1 C27_1 -1.6(13) . . . . ?
C10_1 N5_1 C33_1 C34_1 165.8(5) . . . . ?
Ni1_1 N5_1 C33_1 C34_1 -2.1(7) . . . . ?
C10_1 N5_1 C33_1 C38_1 -14.7(10) . . . . ?
Ni1_1 N5_1 C33_1 C38_1 177.5(5) . . . . ?
C38_1 C33_1 C34_1 C35_1 2.6(9) . . . . ?
N5_1 C33_1 C34_1 C35_1 -177.8(5) . . . . ?
C38_1 C33_1 C34_1 N6_1 -176.2(5) . . . . ?
N5_1 C33_1 C34_1 N6_1 3.4(7) . . . . ?
C11_1 N6_1 C34_1 C35_1 -1.1(10) . . . . ?
Ni1_1 N6_1 C34_1 C35_1 177.9(5) . . . . ?
C11_1 N6_1 C34_1 C33_1 177.6(6) . . . . ?
Ni1_1 N6_1 C34_1 C33_1 -3.4(7) . . . . ?
C33_1 C34_1 C35_1 C36_1 -1.1(10) . . . . ?
N6_1 C34_1 C35_1 C36_1 177.5(6) . . . . ?
C34_1 C35_1 C36_1 C37_1 0.3(11) . . . . ?
C35_1 C36_1 C37_1 C38_1 -1.0(11) . . . . ?
C36_1 C37_1 C38_1 C33_1 2.4(11) . . . . ?
C34_1 C33_1 C38_1 C37_1 -3.2(10) . . . . ?
N5_1 C33_1 C38_1 C37_1 177.3(6) . . . . ?
N7_1 C12_1 C39_1 C40_1 167.2(5) . . . . ?
C11_1 C12_1 C39_1 C40_1 51.3(7) . . . . ?
C12_1 C39_1 C40_1 C45_1 83.5(8) . . . . ?
C12_1 C39_1 C40_1 C41_1 -92.6(8) . . . . ?
C45_1 C40_1 C41_1 C42_1 3.3(11) . . . . ?
C39_1 C40_1 C41_1 C42_1 179.5(7) . . . . ?
C40_1 C41_1 C42_1 C43_1 -0.8(12) . . . . ?
C41_1 C42_1 C43_1 C44_1 -0.1(14) . . . . ?
C42_1 C43_1 C44_1 C45_1 -1.4(14) . . . . ?
C41_1 C40_1 C45_1 C44_1 -4.7(10) . . . . ?
C39_1 C40_1 C45_1 C44_1 179.0(7) . . . . ?
C43_1 C44_1 C45_1 C40_1 3.9(12) . . . . ?
N7_1 C13_1 C46_1 C47_1 -52.5(8) . . . . ?
C52_1 C13_1 C46_1 C47_1 123.9(6) . . . . ?
N7_1 C13_1 C46_1 C51_1 134.9(6) . . . . ?
C52_1 C13_1 C46_1 C51_1 -48.7(8) . . . . ?
C51_1 C46_1 C47_1 C48_1 -0.8(9) . . . . ?
C13_1 C46_1 C47_1 C48_1 -173.6(6) . . . . ?
C46_1 C47_1 C48_1 C49_1 -0.8(10) . . . . ?
C47_1 C48_1 C49_1 C50_1 0.8(12) . . . . ?
C48_1 C49_1 C50_1 C51_1 0.9(12) . . . . ?
C49_1 C50_1 C51_1 C46_1 -2.6(11) . . . . ?
C47_1 C46_1 C51_1 C50_1 2.5(9) . . . . ?
C13_1 C46_1 C51_1 C50_1 175.2(6) . . . . ?
N7_1 C13_1 C52_1 C57_1 -61.9(8) . . . . ?
C46_1 C13_1 C52_1 C57_1 121.7(6) . . . . ?
N7_1 C13_1 C52_1 C53_1 125.1(7) . . . . ?
C46_1 C13_1 C52_1 C53_1 -51.3(7) . . . . ?
C57_1 C52_1 C53_1 C54_1 4.4(10) . . . . ?
C13_1 C52_1 C53_1 C54_1 177.4(6) . . . . ?
C52_1 C53_1 C54_1 C55_1 -3.0(13) . . . . ?
C53_1 C54_1 C55_1 C56_1 0.0(14) . . . . ?
C54_1 C55_1 C56_1 C57_1 1.6(13) . . . . ?
C53_1 C52_1 C57_1 C56_1 -2.9(10) . . . . ?
C13_1 C52_1 C57_1 C56_1 -175.8(6) . . . . ?
C55_1 C56_1 C57_1 C52_1 -0.1(11) . . . . ?
N6_2 Ni2_2 N4_2 C8_2 94.3(9) . . . . ?
N5_2 Ni2_2 N4_2 C8_2 139.5(6) . . . . ?
N7_2 Ni2_2 N4_2 C8_2 -45.1(6) . . . . ?
N6_2 Ni2_2 N4_2 C9_2 -63.0(9) . . . . ?
N5_2 Ni2_2 N4_2 C9_2 -17.8(4) . . . . ?
N7_2 Ni2_2 N4_2 C9_2 157.7(4) . . . . ?
N6_2 Ni2_2 N5_2 C10_2 179.1(5) . . . . ?
N7_2 Ni2_2 N5_2 C10_2 -153.3(8) . . . . ?
N4_2 Ni2_2 N5_2 C10_2 10.7(5) . . . . ?
N6_2 Ni2_2 N5_2 C33_2 -6.8(4) . . . . ?
N7_2 Ni2_2 N5_2 C33_2 20.8(11) . . . . ?
N4_2 Ni2_2 N5_2 C33_2 -175.2(4) . . . . ?
N5_2 Ni2_2 N6_2 C11_2 -167.0(5) . . . . ?
N7_2 Ni2_2 N6_2 C11_2 20.2(5) . . . . ?
N4_2 Ni2_2 N6_2 C11_2 -121.8(8) . . . . ?
N5_2 Ni2_2 N6_2 C34_2 7.5(4) . . . . ?
N7_2 Ni2_2 N6_2 C34_2 -165.3(4) . . . . ?
N4_2 Ni2_2 N6_2 C34_2 52.7(10) . . . . ?
N6_2 Ni2_2 N7_2 C13_2 121.9(6) . . . . ?
N5_2 Ni2_2 N7_2 C13_2 94.3(10) . . . . ?
N4_2 Ni2_2 N7_2 C13_2 -68.7(6) . . . . ?
N6_2 Ni2_2 N7_2 C12_2 -36.7(4) . . . . ?
N5_2 Ni2_2 N7_2 C12_2 -64.3(10) . . . . ?
N4_2 Ni2_2 N7_2 C12_2 132.6(4) . . . . ?
C9_2 N4_2 C8_2 C20_2 -169.6(6) . . . . ?
Ni2_2 N4_2 C8_2 C20_2 34.9(9) . . . . ?
C9_2 N4_2 C8_2 C14_2 10.1(9) . . . . ?
Ni2_2 N4_2 C8_2 C14_2 -145.4(5) . . . . ?
C8_2 N4_2 C9_2 C10_2 -138.4(6) . . . . ?
Ni2_2 N4_2 C9_2 C10_2 21.7(6) . . . . ?
C8_2 N4_2 C9_2 C26_2 103.4(6) . . . . ?
Ni2_2 N4_2 C9_2 C26_2 -96.5(5) . . . . ?
C33_2 N5_2 C10_2 O2_2 5.1(11) . . . . ?
Ni2_2 N5_2 C10_2 O2_2 178.7(6) . . . . ?
C33_2 N5_2 C10_2 C9_2 -173.9(5) . . . . ?
Ni2_2 N5_2 C10_2 C9_2 -0.4(7) . . . . ?
N4_2 C9_2 C10_2 O2_2 166.3(6) . . . . ?
C26_2 C9_2 C10_2 O2_2 -73.4(8) . . . . ?
N4_2 C9_2 C10_2 N5_2 -14.6(7) . . . . ?
C26_2 C9_2 C10_2 N5_2 105.7(6) . . . . ?
C34_2 N6_2 C11_2 O3_2 5.0(11) . . . . ?
Ni2_2 N6_2 C11_2 O3_2 178.8(6) . . . . ?
C34_2 N6_2 C11_2 C12_2 -171.5(5) . . . . ?
Ni2_2 N6_2 C11_2 C12_2 2.3(7) . . . . ?
C13_2 N7_2 C12_2 C11_2 -116.8(6) . . . . ?
Ni2_2 N7_2 C12_2 C11_2 44.8(5) . . . . ?
C13_2 N7_2 C12_2 C39_2 122.3(6) . . . . ?
Ni2_2 N7_2 C12_2 C39_2 -76.2(6) . . . . ?
O3_2 C11_2 C12_2 N7_2 152.3(6) . . . . ?
N6_2 C11_2 C12_2 N7_2 -31.0(7) . . . . ?
O3_2 C11_2 C12_2 C39_2 -86.5(8) . . . . ?
N6_2 C11_2 C12_2 C39_2 90.2(6) . . . . ?
C12_2 N7_2 C13_2 C46_2 158.4(6) . . . . ?
Ni2_2 N7_2 C13_2 C46_2 2.1(9) . . . . ?
C12_2 N7_2 C13_2 C52_2 -17.3(9) . . . . ?
Ni2_2 N7_2 C13_2 C52_2 -173.7(5) . . . . ?
N4_2 C8_2 C14_2 C15_2 72.2(8) . . . . ?
C20_2 C8_2 C14_2 C15_2 -108.1(7) . . . . ?
N4_2 C8_2 C14_2 C19_2 -115.4(7) . . . . ?
C20_2 C8_2 C14_2 C19_2 64.4(7) . . . . ?
C19_2 C14_2 C15_2 C16_2 3.2(9) . . . . ?
C8_2 C14_2 C15_2 C16_2 175.8(6) . . . . ?
C14_2 C15_2 C16_2 C17_2 -1.6(10) . . . . ?
C15_2 C16_2 C17_2 C18_2 -0.3(10) . . . . ?
C16_2 C17_2 C18_2 C19_2 0.5(10) . . . . ?
C17_2 C18_2 C19_2 C14_2 1.1(10) . . . . ?
C15_2 C14_2 C19_2 C18_2 -2.9(9) . . . . ?
C8_2 C14_2 C19_2 C18_2 -175.4(6) . . . . ?
N4_2 C8_2 C20_2 C25_2 -119.5(7) . . . . ?
C14_2 C8_2 C20_2 C25_2 60.8(8) . . . . ?
N4_2 C8_2 C20_2 C21_2 69.3(8) . . . . ?
C14_2 C8_2 C20_2 C21_2 -110.4(7) . . . . ?
C25_2 C20_2 C21_2 C22_2 -2.4(11) . . . . ?
C8_2 C20_2 C21_2 C22_2 168.9(6) . . . . ?
C20_2 C21_2 C22_2 C23_2 3.6(12) . . . . ?
C21_2 C22_2 C23_2 C24_2 -1.5(14) . . . . ?
C22_2 C23_2 C24_2 C25_2 -1.8(13) . . . . ?
C21_2 C20_2 C25_2 C24_2 -0.8(10) . . . . ?
C8_2 C20_2 C25_2 C24_2 -171.8(6) . . . . ?
C23_2 C24_2 C25_2 C20_2 2.9(12) . . . . ?
N4_2 C9_2 C26_2 C27_2 -71.8(7) . . . . ?
C10_2 C9_2 C26_2 C27_2 167.5(6) . . . . ?
C9_2 C26_2 C27_2 C32_2 93.2(8) . . . . ?
C9_2 C26_2 C27_2 C28_2 -88.3(8) . . . . ?
C32_2 C27_2 C28_2 C29_2 -1.2(11) . . . . ?
C26_2 C27_2 C28_2 C29_2 -179.8(6) . . . . ?
C27_2 C28_2 C29_2 C30_2 -0.5(12) . . . . ?
C28_2 C29_2 C30_2 C31_2 2.2(13) . . . . ?
C29_2 C30_2 C31_2 C32_2 -2.1(13) . . . . ?
C30_2 C31_2 C32_2 C27_2 0.3(12) . . . . ?
C28_2 C27_2 C32_2 C31_2 1.3(11) . . . . ?
C26_2 C27_2 C32_2 C31_2 179.9(6) . . . . ?
C10_2 N5_2 C33_2 C38_2 1.7(10) . . . . ?
Ni2_2 N5_2 C33_2 C38_2 -172.1(5) . . . . ?
C10_2 N5_2 C33_2 C34_2 178.5(6) . . . . ?
Ni2_2 N5_2 C33_2 C34_2 4.7(6) . . . . ?
C11_2 N6_2 C34_2 C35_2 -14.5(10) . . . . ?
Ni2_2 N6_2 C34_2 C35_2 171.5(5) . . . . ?
C11_2 N6_2 C34_2 C33_2 167.2(6) . . . . ?
Ni2_2 N6_2 C34_2 C33_2 -6.7(7) . . . . ?
C38_2 C33_2 C34_2 C35_2 0.1(9) . . . . ?
N5_2 C33_2 C34_2 C35_2 -177.1(5) . . . . ?
C38_2 C33_2 C34_2 N6_2 178.4(5) . . . . ?
N5_2 C33_2 C34_2 N6_2 1.2(7) . . . . ?
N6_2 C34_2 C35_2 C36_2 -177.4(6) . . . . ?
C33_2 C34_2 C35_2 C36_2 0.7(10) . . . . ?
C34_2 C35_2 C36_2 C37_2 0.0(10) . . . . ?
C35_2 C36_2 C37_2 C38_2 -1.3(11) . . . . ?
N5_2 C33_2 C38_2 C37_2 175.2(6) . . . . ?
C34_2 C33_2 C38_2 C37_2 -1.4(10) . . . . ?
C36_2 C37_2 C38_2 C33_2 2.0(11) . . . . ?
N7_2 C12_2 C39_2 C40_2 176.6(6) . . . . ?
C11_2 C12_2 C39_2 C40_2 60.2(8) . . . . ?
C12_2 C39_2 C40_2 C45_2 79.5(8) . . . . ?
C12_2 C39_2 C40_2 C41_2 -100.9(8) . . . . ?
C45_2 C40_2 C41_2 C42_2 -0.9(12) . . . . ?
C39_2 C40_2 C41_2 C42_2 179.5(7) . . . . ?
C40_2 C41_2 C42_2 C43_2 -0.9(14) . . . . ?
C41_2 C42_2 C43_2 C44_2 2.6(16) . . . . ?
C42_2 C43_2 C44_2 C45_2 -2.4(16) . . . . ?
C41_2 C40_2 C45_2 C44_2 1.1(12) . . . . ?
C39_2 C40_2 C45_2 C44_2 -179.3(7) . . . . ?
C43_2 C44_2 C45_2 C40_2 0.5(14) . . . . ?
N7_2 C13_2 C46_2 C47_2 -45.1(9) . . . . ?
C52_2 C13_2 C46_2 C47_2 131.0(7) . . . . ?
N7_2 C13_2 C46_2 C51_2 141.7(7) . . . . ?
C52_2 C13_2 C46_2 C51_2 -42.2(9) . . . . ?
C51_2 C46_2 C47_2 C48_2 -1.5(10) . . . . ?
C13_2 C46_2 C47_2 C48_2 -175.0(7) . . . . ?
C46_2 C47_2 C48_2 C49_2 0.2(12) . . . . ?
C47_2 C48_2 C49_2 C50_2 -0.6(15) . . . . ?
C48_2 C49_2 C50_2 C51_2 2.4(15) . . . . ?
C49_2 C50_2 C51_2 C46_2 -3.8(13) . . . . ?
C47_2 C46_2 C51_2 C50_2 3.3(11) . . . . ?
C13_2 C46_2 C51_2 C50_2 176.6(7) . . . . ?
N7_2 C13_2 C52_2 C57_2 126.5(7) . . . . ?
C46_2 C13_2 C52_2 C57_2 -49.4(9) . . . . ?
N7_2 C13_2 C52_2 C53_2 -52.0(10) . . . . ?
C46_2 C13_2 C52_2 C53_2 132.0(7) . . . . ?
C57_2 C52_2 C53_2 C54_2 -2.8(11) . . . . ?
C13_2 C52_2 C53_2 C54_2 175.7(7) . . . . ?
C52_2 C53_2 C54_2 C55_2 1.9(13) . . . . ?
C53_2 C54_2 C55_2 C56_2 -0.2(16) . . . . ?
C54_2 C55_2 C56_2 C57_2 -0.5(15) . . . . ?
C55_2 C56_2 C57_2 C52_2 -0.5(13) . . . . ?
C53_2 C52_2 C57_2 C56_2 2.1(11) . . . . ?
C13_2 C52_2 C57_2 C56_2 -176.5(7) . . . . ?
C31_3 C32_3 O33_3 C34_3 180.0(7) . . . . ?
C32_3 O33_3 C34_3 O36_3 0.7(12) . . . . ?
C32_3 O33_3 C34_3 C35_3 178.6(7) . . . . ?
